data_7700665
loop_
_publ_author_name
'Ma, Xinyi'
'He, Peipei'
'Xu, Baijie'
'Lu, Jingkun'
'Wan, Rong'
'Wu, Hechen'
'Wang, Yuan'
'Ma, Pengtao'
'Niu, Jingyang'
'Wang, Jingping'

_publ_section_title
;
 Pyrazine dicarboxylate-bridged arsenotungstate: synthesis,
 characterization, and catalytic activities in epoxidation of olefins and
 oxidation of alcohols.
;
_journal_issue 34
_journal_name_full 'Dalton transactions (Cambridge, England : 2003)'
_journal_page_first 12956
_journal_page_last 12963
_journal_paper_doi 10.1039/c9dt02436k
_journal_volume 48
_journal_year 2019
_chemical_formula_moiety 'C12 H4 As6 K16 N4 O238 Pr4 W58, 13(O)'
_chemical_formula_sum 'C12 H4 As6 K16 N4 O251 Pr4 W58'
_chemical_formula_weight 16522.25
_space_group_crystal_system triclinic
_space_group_IT_number 2
_space_group_name_Hall '-P 1'
_space_group_name_H-M_alt 'P -1'
_symmetry_space_group_name_Hall '-P 1'
_symmetry_space_group_name_H-M 'P -1'
_atom_sites_solution_hydrogens geom
_atom_sites_solution_primary direct
_audit_creation_date 2019-01-17
_audit_creation_method
;
Olex2 1.2
(compiled 2018.05.29 svn.r3508 for OlexSys, GUI svn.r5506)
;
_audit_update_record
;
2019-01-21 deposited with the CCDC.    2019-07-29 downloaded from the CCDC.
;
_cell_angle_alpha 101.789(5)
_cell_angle_beta 104.044(4)
_cell_angle_gamma 114.608(4)
_cell_formula_units_Z 1
_cell_length_a 19.358(5)
_cell_length_b 21.762(6)
_cell_length_c 23.710(6)
_cell_measurement_reflns_used 7150
_cell_measurement_temperature 296(2)
_cell_measurement_theta_max 27.00
_cell_measurement_theta_min 2.16
_cell_volume 8265(4)
_computing_cell_refinement 'SAINT V8.18C (?, 2016)'
_computing_data_collection 'Bruker APEX2'
_computing_data_reduction 'SAINT V8.18C (?, 2016)'
_computing_molecular_graphics 'Olex2 (Dolomanov et al., 2009)'
_computing_publication_material 'Olex2 (Dolomanov et al., 2009)'
_computing_structure_refinement 'ShelXL-2018/1 (Sheldrick, 2018)'
_computing_structure_solution 'ShelXS-1997 (Sheldrick, 2008)'
_diffrn_ambient_temperature 296.15
_diffrn_measured_fraction_theta_full 0.992
_diffrn_measured_fraction_theta_max 0.992
_diffrn_measurement_device_type 'Bruker APEX-II CCD'
_diffrn_measurement_method '\f and \w scans'
_diffrn_radiation_monochromator graphite
_diffrn_radiation_type MoK\a
_diffrn_radiation_wavelength 0.71073
_diffrn_reflns_av_R_equivalents 0.0739
_diffrn_reflns_av_unetI/netI 0.1578
_diffrn_reflns_Laue_measured_fraction_full 0.992
_diffrn_reflns_Laue_measured_fraction_max 0.992
_diffrn_reflns_limit_h_max 22
_diffrn_reflns_limit_h_min -23
_diffrn_reflns_limit_k_max 24
_diffrn_reflns_limit_k_min -25
_diffrn_reflns_limit_l_max 28
_diffrn_reflns_limit_l_min -20
_diffrn_reflns_number 42561
_diffrn_reflns_point_group_measured_fraction_full 0.992
_diffrn_reflns_point_group_measured_fraction_max 0.992
_diffrn_reflns_theta_full 25.100
_diffrn_reflns_theta_max 25.100
_diffrn_reflns_theta_min 1.468
_diffrn_standards_number 0
_exptl_absorpt_coefficient_mu 21.548
_exptl_absorpt_correction_T_max 0.7457
_exptl_absorpt_correction_T_min 0.2896
_exptl_absorpt_correction_type multi-scan
_exptl_absorpt_process_details
'SADABS-2008/1 (Bruker,2008) was used for absorption correction. wR2(int) was 0.1409 before and 0.0618 after correction. The Ratio of minimum to maximum transmission is 0.3884. The \l/2 correction factor is 0.0015.'
_exptl_crystal_colour colourless
_exptl_crystal_colour_primary colourless
_exptl_crystal_density_diffrn 3.320
_exptl_crystal_density_method 'not measured'
_exptl_crystal_description block
_exptl_crystal_F_000 7142
_exptl_crystal_size_max 0.22
_exptl_crystal_size_mid 0.16
_exptl_crystal_size_min 0.13
_refine_diff_density_max 4.714
_refine_diff_density_min -3.276
_refine_diff_density_rms 0.539
_refine_ls_extinction_method none
_refine_ls_goodness_of_fit_ref 0.975
_refine_ls_hydrogen_treatment constr
_refine_ls_matrix_type full
_refine_ls_number_parameters 1427
_refine_ls_number_reflns 29171
_refine_ls_number_restraints 294
_refine_ls_restrained_S_all 0.971
_refine_ls_R_factor_all 0.1212
_refine_ls_R_factor_gt 0.0696
_refine_ls_shift/su_max 0.000
_refine_ls_shift/su_mean 0.000
_refine_ls_structure_factor_coef Fsqd
_refine_ls_weighting_details 'w=1/[\s^2^(Fo^2^)+(0.0817P)^2^] where P=(Fo^2^+2Fc^2^)/3'
_refine_ls_weighting_scheme calc
_refine_ls_wR_factor_gt 0.1648
_refine_ls_wR_factor_ref 0.1965
_reflns_Friedel_coverage 0.000
_reflns_number_gt 16656
_reflns_number_total 29171
_reflns_threshold_expression 'I > 2\s(I)'
_cod_data_source_file c9dt02436k2.cif
_cod_data_source_block njy1
_cod_depositor_comments 'Adding full bibliography for 7700665.cif.'
_cod_database_code 7700665
_shelx_shelxl_version_number 2018/1
_shelx_space_group_comment
;
The symmetry employed for this shelxl refinement is uniquely defined
by the following loop, which should always be used as a source of
symmetry information in preference to the above space-group names.
They are only intended as comments.
;
_shelx_estimated_absorpt_t_max 0.166
_shelx_estimated_absorpt_t_min 0.088
_olex2_refinement_description
;
1. Fixed Uiso
 At 1.2 times of:
  All C(H) groups
2. Uiso/Uaniso restraints and constraints
Uanis(O45) \\sim Ueq, Uanis(O27) \\sim Ueq, Uanis(N2) \\sim Ueq, Uanis(N1)
\\sim Ueq, Uanis(O2W) \\sim Ueq, Uanis(O73) \\sim Ueq: with sigma of 0.002 and
sigma for terminal atoms of 0.004
Uanis(O4) \\sim Ueq, Uanis(O5) \\sim Ueq, Uanis(O10) \\sim Ueq, Uanis(O11)
\\sim Ueq, Uanis(O20) \\sim Ueq, Uanis(O21) \\sim Ueq, Uanis(O22) \\sim Ueq,
Uanis(O23) \\sim Ueq, Uanis(O24) \\sim Ueq, Uanis(O25) \\sim Ueq, Uanis(O35)
\\sim Ueq, Uanis(O36) \\sim Ueq, Uanis(O53) \\sim Ueq, Uanis(O87) \\sim Ueq:
with sigma of 0.01 and sigma for terminal atoms of 0.02
Uanis(O38) \\sim Ueq, Uanis(O47) \\sim Ueq, Uanis(O56) \\sim Ueq, Uanis(O61)
\\sim Ueq, Uanis(O65) \\sim Ueq, Uanis(O66) \\sim Ueq, Uanis(O69) \\sim Ueq,
Uanis(O34) \\sim Ueq, Uanis(O80) \\sim Ueq, Uanis(O84) \\sim Ueq, Uanis(O85)
\\sim Ueq, Uanis(O89) \\sim Ueq, Uanis(O93) \\sim Ueq: with sigma of 0.01 and
sigma for terminal atoms of 0.02
Uanis(O107) \\sim Ueq, Uanis(C3) \\sim Ueq, Uanis(C5) \\sim Ueq, Uanis(O17)
\\sim Ueq, Uanis(O30) \\sim Ueq, Uanis(O41) \\sim Ueq, Uanis(O67) \\sim Ueq,
Uanis(O91) \\sim Ueq, Uanis(O100) \\sim Ueq, Uanis(O101) \\sim Ueq, Uanis(O51)
\\sim Ueq, Uanis(O78) \\sim Ueq: with sigma of 0.01 and sigma for terminal
atoms of 0.02
Uanis(O9) \\sim Ueq, Uanis(O24) \\sim Ueq, Uanis(O34) \\sim Ueq, Uanis(O55)
\\sim Ueq, Uanis(O77) \\sim Ueq, Uanis(O103) \\sim Ueq: with sigma of 0.02 and
sigma for terminal atoms of 0.04
3. Others
 Fixed Sof: K8(0.5) K9(0.5) K10(0.5)
4.a Aromatic/amide H refined with riding coordinates:
 C3(H3), C4(H4)
;
_olex2_submission_special_instructions 'No special instructions were received'

loop_
_space_group_symop_operation_xyz
'x, y, z'
'-x, -y, -z'

loop_
_atom_site_label
_atom_site_type_symbol
_atom_site_fract_x
_atom_site_fract_y
_atom_site_fract_z
_atom_site_U_iso_or_equiv
_atom_site_adp_type
_atom_site_occupancy
_atom_site_site_symmetry_order
_atom_site_calc_flag
_atom_site_refinement_flags_posn
_atom_site_refinement_flags_adp
_atom_site_refinement_flags_occupancy
W1 W -0.01129(7) 0.52352(7) 0.15824(5) 0.0237(3) Uani 1 1 d . . .
W2 W 0.04269(7) 0.43829(7) 0.24939(6) 0.0305(3) Uani 1 1 d . . .
W3 W 0.03290(7) 0.39153(7) 0.10060(6) 0.0269(3) Uani 1 1 d . . .
W4 W -0.10794(8) 0.25010(8) 0.21903(6) 0.0363(3) Uani 1 1 d . . .
W5 W -0.12326(8) 0.20171(7) 0.06818(6) 0.0289(3) Uani 1 1 d . . .
W6 W -0.29153(7) 0.17009(7) 0.10550(6) 0.0250(3) Uani 1 1 d . . .
W7 W -0.16569(7) 0.30340(7) -0.03110(5) 0.0255(3) Uani 1 1 d . . .
W8 W -0.34059(7) 0.25706(6) -0.00501(5) 0.0223(3) Uani 1 1 d . . .
W9 W -0.20849(7) 0.43240(6) 0.03237(5) 0.0209(3) Uani 1 1 d . . .
W10 W -0.37113(7) 0.30160(6) 0.14612(5) 0.0185(3) Uani 1 1 d . . .
W11 W -0.42784(7) 0.20211(7) 0.25453(6) 0.0247(3) Uani 1 1 d . . .
W12 W -0.43214(7) 0.33008(7) 0.36121(5) 0.0260(3) Uani 1 1 d . . .
W13 W -0.58510(8) 0.15847(7) 0.30487(6) 0.0294(3) Uani 1 1 d . . .
W14 W -0.56632(7) 0.12072(6) 0.09088(6) 0.0249(3) Uani 1 1 d . . .
W15 W -0.69310(7) 0.19048(6) 0.05459(5) 0.0235(3) Uani 1 1 d . . .
W16 W -0.72606(7) 0.08160(7) 0.14120(6) 0.0289(3) Uani 1 1 d . . .
W17 W -0.69670(7) 0.32753(7) 0.16886(5) 0.0230(3) Uani 1 1 d . . .
W18 W -0.73159(7) 0.22304(7) 0.25868(6) 0.0286(3) Uani 1 1 d . . .
W19 W -0.57553(7) 0.39822(7) 0.32259(6) 0.0265(3) Uani 1 1 d . . .
W20 W -0.37705(7) 0.47595(6) 0.29122(5) 0.0204(3) Uani 1 1 d . . .
W21 W -0.35552(8) 0.66085(7) 0.33062(6) 0.0302(3) Uani 1 1 d . . .
W22 W -0.22192(8) 0.70597(7) 0.25821(6) 0.0295(3) Uani 1 1 d . . .
W23 W -0.18592(8) 0.82277(7) 0.39600(6) 0.0352(3) Uani 1 1 d . . .
W24 W -0.30234(8) 0.59875(7) 0.45968(6) 0.0313(3) Uani 1 1 d . . .
W25 W -0.14238(8) 0.76925(7) 0.53354(6) 0.0354(3) Uani 1 1 d . . .
W26 W -0.11199(9) 0.62613(8) 0.52659(6) 0.0385(3) Uani 1 1 d . . .
W27 W 0.01692(8) 0.83649(7) 0.46394(6) 0.0356(3) Uani 1 1 d . . .
W28 W 0.03625(8) 0.68678(7) 0.44941(6) 0.0330(3) Uani 1 1 d . . .
W29 W -0.02030(7) 0.72649(7) 0.32138(6) 0.0298(3) Uani 1 1 d . . .
Pr1 Pr -0.50798(9) 0.40166(8) 0.10132(7) 0.0186(3) Uani 1 1 d . . .
Pr2 Pr -0.20951(9) 0.51533(8) 0.20854(7) 0.0180(3) Uani 1 1 d . . .
As1 As -0.16087(16) 0.35234(15) 0.13609(12) 0.0192(6) Uani 1 1 d . . .
As2 As -0.55024(16) 0.27611(15) 0.20414(12) 0.0187(6) Uani 1 1 d . . .
As3 As -0.17070(17) 0.64987(15) 0.38021(13) 0.0222(7) Uani 1 1 d . . .
K1 K -0.5029(4) 0.5865(4) 0.0711(3) 0.0409(18) Uani 1 1 d . . .
K2 K -0.7240(4) 0.4756(4) 0.1022(4) 0.045(2) Uani 1 1 d . . .
K3 K 0.000000 0.500000 0.000000 0.045(3) Uani 1 2 d S T P
K4 K -0.2411(5) 0.3848(6) 0.3165(4) 0.078(3) Uani 1 1 d . . .
K5 K -0.4825(7) 0.0575(6) -0.0465(6) 0.089(3) Uani 1 1 d . . .
K6 K -0.0757(8) 0.4697(7) 0.5874(5) 0.104(4) Uani 1 1 d . . .
K7 K -0.7106(6) 0.2242(5) -0.1055(4) 0.068(3) Uani 1 1 d . . .
K8 K -0.0881(9) 0.1880(10) 0.3814(6) 0.055(5) Uani 0.5 1 d . . .
K9 K -0.4732(10) 0.4312(9) 0.5020(7) 0.049(4) Uani 0.5 1 d . . .
K10 K -0.9027(9) 0.2868(9) 0.1918(9) 0.056(5) Uani 0.5 1 d . . .
O1 O 0.0447(11) 0.6120(11) 0.1632(9) 0.033(5) Uani 1 1 d . . .
O2 O 0.0652(11) 0.5230(10) 0.2312(8) 0.029(5) Uani 1 1 d . . .
O3 O 0.0511(11) 0.4864(10) 0.1121(10) 0.032(5) Uani 1 1 d . . .
O4 O -0.0836(11) 0.5195(10) 0.1921(8) 0.026(5) Uani 1 1 d . U .
O5 O -0.0935(11) 0.4820(10) 0.0757(8) 0.026(5) Uani 1 1 d . U .
O6 O -0.0564(11) 0.4029(9) 0.1478(8) 0.022(4) Uani 1 1 d . . .
O7 O 0.1308(12) 0.4720(12) 0.3130(10) 0.044(6) Uani 1 1 d . . .
O8 O 0.0882(12) 0.4124(11) 0.1845(9) 0.035(5) Uani 1 1 d . . .
O9 O -0.0102(11) 0.3357(11) 0.2329(9) 0.033(5) Uani 1 1 d . U .
O10 O -0.0286(12) 0.4447(11) 0.2841(9) 0.031(5) Uani 1 1 d . U .
O11 O 0.1075(11) 0.3955(11) 0.0725(10) 0.036(5) Uani 1 1 d . U .
O12 O -0.0245(11) 0.2943(10) 0.0938(9) 0.027(5) Uiso 1 1 d . . .
O13 O -0.0594(12) 0.3588(11) 0.0239(9) 0.033(5) Uani 1 1 d . . .
O14 O -0.0759(13) 0.2166(12) 0.2742(10) 0.046(6) Uani 1 1 d . . .
O15 O -0.0850(12) 0.1995(10) 0.1528(10) 0.031(5) Uani 1 1 d . . .
O16 O -0.2220(11) 0.1710(10) 0.1770(9) 0.026(5) Uani 1 1 d . . .
O17 O -0.1439(13) 0.3078(12) 0.2561(11) 0.045(6) Uani 1 1 d . U .
O18 O -0.1625(10) 0.2679(11) 0.1289(8) 0.026(5) Uani 1 1 d . . .
O19 O -0.0979(13) 0.1426(11) 0.0291(10) 0.039(6) Uani 1 1 d . . .
O20 O -0.2336(12) 0.1358(10) 0.0599(9) 0.030(5) Uani 1 1 d . U .
O21 O -0.1638(11) 0.2282(10) 0.0011(8) 0.025(5) Uani 1 1 d . U .
O22 O -0.3733(12) 0.0892(10) 0.0892(10) 0.036(5) Uani 1 1 d . U .
O23 O -0.3238(11) 0.1904(10) 0.0298(9) 0.029(5) Uani 1 1 d . U .
O24 O -0.3138(10) 0.2354(9) 0.1460(7) 0.015(4) Uani 1 1 d . U .
O25 O -0.1572(12) 0.2755(11) -0.1006(9) 0.038(5) Uani 1 1 d . U .
O26 O -0.2832(11) 0.2459(10) -0.0580(9) 0.026(5) Uiso 1 1 d . . .
O27 O -0.1790(11) 0.3801(10) -0.0383(9) 0.027(5) Uani 1 1 d . U .
O28 O -0.2025(10) 0.3362(9) 0.0546(8) 0.020(4) Uiso 1 1 d . . .
O29 O -0.4364(11) 0.2021(12) -0.0585(8) 0.038(6) Uani 1 1 d . . .
O30 O -0.3174(10) 0.3477(9) -0.0166(8) 0.019(4) Uani 1 1 d . U .
O31 O -0.3590(11) 0.2925(10) 0.0677(9) 0.025(5) Uiso 1 1 d . . .
O32 O -0.2315(11) 0.4483(11) 0.0989(9) 0.029(5) Uani 1 1 d . . .
O33 O -0.2213(12) 0.4911(10) -0.0020(9) 0.029(5) Uani 1 1 d . . .
O34 O -0.2780(10) 0.3836(10) 0.1918(8) 0.021(4) Uani 1 1 d . U .
O35 O -0.4390(10) 0.3366(9) 0.1297(7) 0.016(4) Uani 1 1 d . U .
O36 O -0.3901(10) 0.2725(10) 0.2145(9) 0.023(4) Uani 1 1 d . U .
O37 O -0.4787(11) 0.1991(10) 0.0921(9) 0.028(5) Uiso 1 1 d . . .
O38 O -0.3511(13) 0.1768(10) 0.2645(9) 0.037(5) Uani 1 1 d . U .
O39 O -0.3736(11) 0.2821(11) 0.3323(10) 0.035(5) Uani 1 1 d . . .
O40 O -0.4929(11) 0.1445(10) 0.2930(9) 0.029(5) Uani 1 1 d . . .
O41 O -0.5075(11) 0.1344(10) 0.1755(9) 0.030(5) Uani 1 1 d . U .
O42 O -0.5209(11) 0.2431(9) 0.2637(8) 0.023(5) Uani 1 1 d . . .
O43 O -0.3636(13) 0.3829(12) 0.4371(9) 0.043(6) Uani 1 1 d . . .
O44 O -0.4989(11) 0.2444(10) 0.3743(8) 0.026(5) Uani 1 1 d . . .
O45 O -0.5140(11) 0.3553(10) 0.3603(9) 0.030(5) Uani 1 1 d . U .
O46 O -0.3936(10) 0.3949(9) 0.3144(8) 0.017(4) Uiso 1 1 d . . .
O47 O -0.6123(13) 0.1020(12) 0.3469(10) 0.043(6) Uani 1 1 d . U .
O48 O -0.6544(10) 0.0964(9) 0.2230(8) 0.021(4) Uiso 1 1 d . . .
O49 O -0.6546(13) 0.1970(11) 0.3076(8) 0.037(5) Uani 1 1 d . . .
O50 O -0.5600(12) 0.0500(11) 0.0438(9) 0.042(6) Uani 1 1 d . . .
O51 O -0.6435(11) 0.1302(10) 0.0299(9) 0.030(5) Uani 1 1 d . U .
O52 O -0.6645(12) 0.0494(10) 0.1055(8) 0.031(5) Uani 1 1 d . . .
O53 O -0.6174(11) 0.1908(10) 0.1445(9) 0.027(5) Uani 1 1 d . U .
O54 O -0.7601(11) 0.1692(11) -0.0185(9) 0.036(5) Uani 1 1 d . . .
O55 O -0.7679(10) 0.1024(10) 0.0713(9) 0.031(5) Uani 1 1 d . U .
O56 O -0.6120(11) 0.2708(9) 0.0622(8) 0.020(4) Uani 1 1 d . U .
O57 O -0.7315(10) 0.2383(9) 0.1049(8) 0.021(4) Uiso 1 1 d . U .
O58 O -0.8039(12) -0.0010(11) 0.1323(11) 0.044(6) Uani 1 1 d . . .
O59 O -0.7503(12) 0.1440(10) 0.1920(9) 0.031(5) Uani 1 1 d . . .
O60 O -0.7681(12) 0.3518(12) 0.1374(9) 0.038(6) Uani 1 1 d . . .
O61 O -0.6128(11) 0.3747(10) 0.1481(8) 0.024(4) Uani 1 1 d . U .
O62 O -0.7742(11) 0.2610(10) 0.2044(9) 0.027(5) Uiso 1 1 d . . .
O63 O -0.6524(12) 0.3991(12) 0.2518(10) 0.041(6) Uani 1 1 d . . .
O64 O -0.6216(11) 0.2951(11) 0.2309(9) 0.031(5) Uani 1 1 d . . .
O65 O -0.8121(13) 0.1802(12) 0.2803(10) 0.047(6) Uani 1 1 d . U .
O66 O -0.6738(11) 0.3129(11) 0.3227(9) 0.030(5) Uani 1 1 d . U .
O67 O -0.5734(12) 0.4591(11) 0.3847(9) 0.036(5) Uani 1 1 d . U .
O68 O -0.4886(10) 0.4535(10) 0.3089(8) 0.027(5) Uani 1 1 d . . .
O69 O -0.4410(12) 0.4368(10) 0.2134(9) 0.031(5) Uani 1 1 d . U .
O70 O -0.2828(11) 0.4922(10) 0.2830(8) 0.024(4) Uani 1 1 d . . .
O71 O -0.3671(11) 0.5697(10) 0.2963(9) 0.033(5) Uani 1 1 d . . .
O72 O -0.3217(11) 0.5313(10) 0.3925(9) 0.027(5) Uani 1 1 d . . .
O73 O -0.4568(12) 0.6419(11) 0.3063(9) 0.033(5) Uani 1 1 d . U .
O74 O -0.3342(9) 0.6800(8) 0.2588(7) 0.011(4) Uiso 1 1 d . . .
O75 O -0.3067(12) 0.7606(12) 0.3707(9) 0.043(6) Uani 1 1 d . . .
O76 O -0.3386(12) 0.6479(11) 0.4075(9) 0.036(5) Uani 1 1 d . . .
O77 O -0.2161(11) 0.7056(10) 0.3558(9) 0.027(5) Uani 1 1 d . U .
O78 O -0.2324(12) 0.7230(11) 0.1898(9) 0.036(5) Uani 1 1 d . U .
O79 O -0.1986(11) 0.8089(12) 0.3137(9) 0.039(6) Uani 1 1 d . . .
O80 O -0.2378(11) 0.6189(10) 0.2377(9) 0.030(5) Uani 1 1 d . U .
O81 O -0.1073(13) 0.7492(10) 0.2932(10) 0.040(6) Uani 1 1 d . . .
O82 O -0.1815(16) 0.9056(12) 0.4217(12) 0.066(8) Uani 1 1 d . . .
O83 O -0.0788(13) 0.8507(13) 0.4259(12) 0.059(7) Uani 1 1 d . . .
O84 O -0.1878(13) 0.8002(12) 0.4718(10) 0.043(6) Uani 1 1 d . U .
O85 O -0.3837(13) 0.5627(11) 0.4812(10) 0.043(6) Uani 1 1 d . U .
O86 O -0.2485(13) 0.6984(12) 0.5238(10) 0.046(6) Uiso 1 1 d . . .
O87 O -0.2302(13) 0.5801(11) 0.5164(10) 0.038(5) Uani 1 1 d . U .
O88 O -0.1765(11) 0.6669(10) 0.4553(9) 0.028(5) Uiso 1 1 d . . .
O89 O -0.1207(13) 0.8358(11) 0.6000(10) 0.042(6) Uani 1 1 d . U .
O90 O -0.1001(11) 0.7151(10) 0.5748(9) 0.030(5) Uiso 1 1 d . . .
O91 O -0.0430(12) 0.8114(10) 0.5196(9) 0.035(5) Uani 1 1 d . U .
O92 O -0.0809(14) 0.5947(13) 0.5844(9) 0.051(7) Uani 1 1 d . . .
O93 O -0.1487(13) 0.5465(11) 0.4522(10) 0.040(6) Uani 1 1 d . U .
O94 O -0.0174(11) 0.6736(10) 0.5096(9) 0.032(5) Uiso 1 1 d . . .
O95 O 0.0879(14) 0.9241(12) 0.5080(10) 0.050(6) Uani 1 1 d . . .
O96 O 0.0781(11) 0.7927(10) 0.4916(9) 0.033(5) Uani 1 1 d . . .
O97 O 0.0362(12) 0.8285(11) 0.3895(10) 0.040(6) Uani 1 1 d . . .
O98 O -0.0640(10) 0.7148(9) 0.4034(8) 0.018(4) Uiso 1 1 d . . .
O99 O -0.0301(14) 0.5970(12) 0.4027(9) 0.043(6) Uani 1 1 d . . .
O100 O 0.1259(13) 0.6873(13) 0.4851(11) 0.051(6) Uani 1 1 d . U .
O101 O 0.0579(12) 0.7131(11) 0.3804(9) 0.035(5) Uani 1 1 d . U .
O102 O -0.0889(12) 0.6330(11) 0.2826(8) 0.035(5) Uani 1 1 d . . .
O103 O 0.0345(14) 0.7540(11) 0.2744(10) 0.051(7) Uani 1 1 d . U .
O104 O -0.4228(10) 0.5008(10) 0.0586(9) 0.027(5) Uani 1 1 d . . .
O105 O -0.3468(10) 0.4845(9) 0.1326(8) 0.020(4) Uani 1 1 d . . .
O106 O -0.3850(14) 0.6416(13) 0.0154(11) 0.051(7) Uani 1 1 d . . .
O107 O -0.3843(12) 0.5547(10) -0.0540(9) 0.031(5) Uani 1 1 d . U .
N1 N -0.2087(13) 0.5871(12) 0.1296(10) 0.021(5) Uani 1 1 d . U .
N2 N -0.2144(17) 0.6587(15) 0.0434(13) 0.047(8) Uani 1 1 d . U .
C1 C -0.2746(15) 0.5755(14) 0.0894(12) 0.018(6) Uiso 1 1 d . . .
C2 C -0.2781(15) 0.6101(14) 0.0456(12) 0.016(6) Uiso 1 1 d . . .
C3 C -0.151(3) 0.667(2) 0.086(2) 0.073(13) Uani 1 1 d . U .
H3 H -0.101320 0.701113 0.086370 0.088 Uiso 1 1 calc R . .
C4 C -0.145(2) 0.6390(19) 0.1254(17) 0.059(12) Uani 1 1 d . . .
H4 H -0.093138 0.654719 0.153546 0.071 Uiso 1 1 calc R . .
C5 C -0.3547(17) 0.5185(16) 0.0953(14) 0.027(7) Uani 1 1 d . U .
C6 C -0.3586(16) 0.5988(15) -0.0003(13) 0.022(6) Uiso 1 1 d . . .
O1W O -0.4744(10) 0.5316(9) 0.1668(7) 0.019(4) Uani 1 1 d . . .
O2W O -0.4712(12) 0.3457(10) 0.0139(9) 0.032(5) Uani 1 1 d . U .
O3W O -0.1346(10) 0.4917(9) 0.2947(8) 0.023(4) Uiso 1 1 d . . .
O4W O -0.5879(13) 0.5262(13) 0.2151(10) 0.053(7) Uani 1 1 d . . .
O5W O -0.3291(14) 0.0865(13) -0.0756(11) 0.056(7) Uiso 1 1 d . . .
O6W O -0.5827(14) 0.2019(13) -0.0519(11) 0.053(7) Uiso 1 1 d . . .
O7W O -0.6070(15) 0.6199(14) 0.1171(12) 0.064(7) Uiso 1 1 d . . .
O8W O -0.5969(18) 0.2749(16) -0.1677(14) 0.085(9) Uiso 1 1 d . . .
O9W O -0.6202(17) 0.2927(15) 0.4417(13) 0.075(8) Uiso 1 1 d . . .
O10W O -0.9271(19) 0.2203(17) 0.2967(15) 0.094(10) Uiso 1 1 d . . .
O11W O -0.7797(19) 0.5833(17) 0.1465(15) 0.096(11) Uiso 1 1 d . . .
O12W O 0.000000 0.000000 0.500000 0.073(12) Uiso 1 2 d S T P
O13W O 0.2354(19) 0.9957(17) 0.9299(16) 0.098(11) Uiso 1 1 d . . .
O14W O 0.095(2) 0.1366(18) 0.0917(17) 0.108(12) Uiso 1 1 d . . .
O15W O 0.918(2) 0.0175(19) 0.0099(17) 0.108(12) Uiso 1 1 d . . .
O16W O 0.230(2) 0.107(2) 0.3730(19) 0.128(14) Uiso 1 1 d . . .
O17W O 0.587(2) 0.008(2) 0.7937(18) 0.118(13) Uiso 1 1 d . . .
O18W O -0.902(3) 0.246(2) 0.029(2) 0.156(17) Uiso 1 1 d . . .
O19W O -0.199(3) 0.422(2) 0.461(2) 0.160(17) Uiso 1 1 d . . .

loop_
_atom_site_aniso_label
_atom_site_aniso_U_11
_atom_site_aniso_U_22
_atom_site_aniso_U_33
_atom_site_aniso_U_23
_atom_site_aniso_U_13
_atom_site_aniso_U_12
W1 0.0186(6) 0.0303(7) 0.0233(7) 0.0090(5) 0.0089(5) 0.0123(6)
W2 0.0246(7) 0.0434(8) 0.0237(7) 0.0123(6) 0.0055(6) 0.0184(6)
W3 0.0211(6) 0.0382(8) 0.0278(7) 0.0127(6) 0.0136(6) 0.0171(6)
W4 0.0375(8) 0.0458(9) 0.0309(8) 0.0213(7) 0.0118(6) 0.0218(7)
W5 0.0299(7) 0.0321(8) 0.0335(8) 0.0107(6) 0.0164(6) 0.0205(6)
W6 0.0249(6) 0.0256(7) 0.0301(7) 0.0104(6) 0.0138(6) 0.0148(6)
W7 0.0266(7) 0.0352(8) 0.0184(6) 0.0074(5) 0.0119(5) 0.0172(6)
W8 0.0192(6) 0.0279(7) 0.0155(6) 0.0028(5) 0.0042(5) 0.0111(5)
W9 0.0221(6) 0.0292(7) 0.0153(6) 0.0082(5) 0.0074(5) 0.0153(6)
W10 0.0177(6) 0.0212(6) 0.0158(6) 0.0047(5) 0.0054(5) 0.0100(5)
W11 0.0239(6) 0.0301(7) 0.0238(7) 0.0125(6) 0.0077(5) 0.0156(6)
W12 0.0247(7) 0.0354(8) 0.0143(6) 0.0089(5) 0.0047(5) 0.0129(6)
W13 0.0289(7) 0.0353(8) 0.0297(7) 0.0185(6) 0.0142(6) 0.0154(6)
W14 0.0226(6) 0.0207(7) 0.0259(7) 0.0039(5) 0.0067(5) 0.0089(6)
W15 0.0185(6) 0.0241(7) 0.0199(6) 0.0049(5) 0.0026(5) 0.0072(5)
W16 0.0229(7) 0.0260(7) 0.0329(7) 0.0111(6) 0.0102(6) 0.0074(6)
W17 0.0190(6) 0.0304(7) 0.0238(7) 0.0117(6) 0.0091(5) 0.0140(6)
W18 0.0229(7) 0.0379(8) 0.0300(7) 0.0161(6) 0.0150(6) 0.0144(6)
W19 0.0251(7) 0.0336(8) 0.0212(7) 0.0068(6) 0.0116(5) 0.0141(6)
W20 0.0208(6) 0.0235(7) 0.0133(6) 0.0024(5) 0.0060(5) 0.0097(5)
W21 0.0277(7) 0.0272(7) 0.0259(7) -0.0028(6) 0.0007(6) 0.0153(6)
W22 0.0368(7) 0.0251(7) 0.0191(7) 0.0038(5) 0.0016(6) 0.0152(6)
W23 0.0408(8) 0.0236(7) 0.0291(8) -0.0011(6) 0.0029(6) 0.0155(7)
W24 0.0338(7) 0.0326(8) 0.0165(6) -0.0003(6) 0.0085(6) 0.0111(6)
W25 0.0412(8) 0.0325(8) 0.0187(7) -0.0037(6) 0.0056(6) 0.0149(7)
W26 0.0457(8) 0.0482(9) 0.0286(8) 0.0182(7) 0.0152(7) 0.0259(8)
W27 0.0325(7) 0.0259(7) 0.0255(7) -0.0026(6) 0.0008(6) 0.0051(6)
W28 0.0271(7) 0.0394(8) 0.0226(7) 0.0043(6) 0.0010(6) 0.0152(6)
W29 0.0258(7) 0.0293(7) 0.0210(7) 0.0049(6) 0.0036(5) 0.0064(6)
Pr1 0.0170(8) 0.0234(9) 0.0130(8) 0.0046(7) 0.0036(6) 0.0098(7)
Pr2 0.0163(8) 0.0223(9) 0.0125(8) 0.0052(7) 0.0026(6) 0.0087(7)
As1 0.0156(14) 0.0267(17) 0.0152(15) 0.0085(13) 0.0042(12) 0.0105(13)
As2 0.0168(14) 0.0238(16) 0.0140(14) 0.0029(12) 0.0022(12) 0.0122(13)
As3 0.0228(15) 0.0190(16) 0.0142(15) 0.0014(12) -0.0005(12) 0.0071(13)
K1 0.045(4) 0.061(5) 0.038(4) 0.030(4) 0.023(4) 0.034(4)
K2 0.035(4) 0.068(6) 0.041(5) 0.027(4) 0.016(4) 0.027(4)
K3 0.047(7) 0.067(8) 0.034(6) 0.023(6) 0.024(5) 0.032(6)
K4 0.040(5) 0.099(8) 0.064(6) 0.061(6) -0.001(5) 0.002(5)
K5 0.086(8) 0.079(8) 0.104(9) 0.020(7) 0.040(7) 0.044(7)
K6 0.148(11) 0.127(10) 0.047(7) 0.013(6) 0.007(7) 0.100(9)
K7 0.084(7) 0.067(6) 0.042(5) 0.022(5) 0.008(5) 0.034(6)
K8 0.042(9) 0.097(14) 0.014(7) 0.025(8) 0.007(7) 0.024(9)
K9 0.050(10) 0.054(10) 0.029(8) 0.005(7) 0.023(8) 0.014(8)
K10 0.025(8) 0.066(12) 0.081(13) 0.024(10) 0.023(9) 0.025(8)
O1 0.022(11) 0.042(14) 0.022(12) 0.000(10) -0.005(9) 0.016(10)
O2 0.026(11) 0.025(12) 0.019(11) -0.012(9) 0.010(9) 0.005(9)
O3 0.032(12) 0.027(12) 0.058(15) 0.022(11) 0.030(11) 0.023(10)
O4 0.023(8) 0.033(8) 0.021(8) 0.018(7) 0.005(6) 0.011(6)
O5 0.032(8) 0.028(8) 0.017(8) 0.011(6) 0.001(6) 0.015(7)
O6 0.026(11) 0.012(10) 0.023(11) 0.006(8) 0.012(9) 0.002(9)
O7 0.022(12) 0.051(15) 0.046(15) 0.025(12) -0.006(11) 0.013(11)
O8 0.037(12) 0.042(14) 0.029(13) 0.016(11) 0.012(10) 0.021(11)
O9 0.020(10) 0.041(11) 0.028(11) 0.015(9) 0.004(8) 0.009(9)
O10 0.035(8) 0.039(9) 0.034(9) 0.012(7) 0.014(6) 0.030(7)
O11 0.023(8) 0.051(9) 0.039(9) 0.015(7) 0.011(7) 0.023(7)
O13 0.033(12) 0.043(14) 0.033(13) 0.018(11) 0.029(11) 0.016(11)
O14 0.035(13) 0.063(17) 0.040(14) 0.013(12) 0.012(11) 0.027(13)
O15 0.034(12) 0.025(12) 0.044(14) 0.023(10) 0.012(10) 0.018(10)
O16 0.028(11) 0.022(11) 0.030(12) 0.014(9) 0.012(9) 0.011(10)
O17 0.049(9) 0.045(9) 0.050(10) 0.014(7) 0.025(7) 0.027(7)
O18 0.017(10) 0.055(14) 0.019(11) 0.027(10) 0.008(9) 0.021(10)
O19 0.055(14) 0.047(14) 0.036(13) 0.011(11) 0.027(12) 0.038(13)
O20 0.041(9) 0.024(8) 0.026(8) 0.004(6) 0.019(7) 0.016(7)
O21 0.025(8) 0.029(8) 0.024(8) 0.005(6) 0.012(6) 0.016(6)
O22 0.043(9) 0.025(8) 0.039(9) 0.015(7) 0.017(7) 0.014(7)
O23 0.034(8) 0.023(8) 0.033(9) 0.007(6) 0.012(7) 0.018(7)
O24 0.020(7) 0.015(7) 0.008(7) 0.003(6) 0.009(6) 0.004(6)
O25 0.036(11) 0.033(11) 0.027(11) -0.012(8) 0.011(9) 0.013(9)
O27 0.027(5) 0.026(5) 0.027(5) 0.009(3) 0.009(3) 0.013(3)
O29 0.018(11) 0.067(16) 0.011(11) -0.003(10) 0.004(9) 0.014(11)
O30 0.018(7) 0.021(8) 0.023(8) 0.006(6) 0.009(6) 0.012(6)
O32 0.022(11) 0.052(14) 0.022(11) 0.006(10) 0.007(9) 0.028(11)
O33 0.045(13) 0.016(11) 0.033(12) 0.020(9) 0.018(10) 0.013(10)
O34 0.011(7) 0.030(8) 0.018(8) -0.001(6) 0.006(6) 0.010(6)
O35 0.023(7) 0.017(8) 0.012(7) 0.010(6) 0.012(6) 0.007(6)
O36 0.015(7) 0.028(8) 0.030(8) 0.005(6) 0.009(6) 0.016(6)
O38 0.056(12) 0.026(11) 0.030(11) 0.006(8) 0.018(9) 0.021(9)
O39 0.023(11) 0.054(15) 0.050(14) 0.033(12) 0.019(10) 0.030(11)
O40 0.036(12) 0.026(12) 0.044(14) 0.024(10) 0.025(11) 0.020(10)
O41 0.032(8) 0.030(8) 0.029(8) 0.009(7) 0.007(6) 0.018(7)
O42 0.027(11) 0.011(10) 0.008(10) 0.003(8) -0.007(8) -0.004(9)
O43 0.052(14) 0.065(16) 0.014(11) 0.005(11) 0.006(10) 0.039(13)
O44 0.037(12) 0.020(11) 0.019(11) 0.009(9) 0.018(9) 0.007(10)
O45 0.030(5) 0.030(5) 0.031(5) 0.010(3) 0.010(3) 0.016(3)
O47 0.047(12) 0.054(13) 0.048(12) 0.036(10) 0.031(10) 0.029(10)
O49 0.049(14) 0.037(13) 0.008(10) 0.005(9) -0.001(10) 0.015(11)
O50 0.038(13) 0.029(13) 0.023(12) 0.000(10) -0.003(10) -0.003(11)
O51 0.028(8) 0.031(8) 0.032(9) 0.004(6) 0.013(7) 0.018(7)
O52 0.054(14) 0.019(11) 0.017(11) 0.005(9) 0.021(10) 0.012(10)
O53 0.030(8) 0.029(8) 0.025(8) 0.007(6) 0.004(6) 0.021(7)
O54 0.017(11) 0.035(13) 0.034(13) -0.007(10) -0.009(9) 0.013(10)
O55 0.011(9) 0.030(11) 0.036(11) 0.003(9) -0.004(8) 0.008(8)
O56 0.030(8) 0.010(7) 0.022(8) 0.006(6) 0.010(6) 0.012(6)
O58 0.034(13) 0.021(12) 0.070(17) 0.027(12) 0.019(12) 0.003(10)
O59 0.042(13) 0.024(12) 0.037(13) 0.022(10) 0.012(10) 0.019(11)
O60 0.034(12) 0.080(17) 0.031(13) 0.033(12) 0.018(10) 0.044(13)
O61 0.022(8) 0.030(8) 0.022(8) 0.012(6) 0.009(6) 0.012(6)
O63 0.028(12) 0.058(16) 0.047(15) 0.021(12) 0.018(11) 0.028(12)
O64 0.027(11) 0.059(15) 0.032(12) 0.027(11) 0.022(10) 0.029(11)
O65 0.039(11) 0.061(13) 0.046(12) 0.020(10) 0.037(10) 0.017(10)
O66 0.029(8) 0.039(9) 0.026(8) 0.011(7) 0.017(6) 0.016(7)
O67 0.042(9) 0.041(9) 0.026(8) 0.011(7) 0.014(7) 0.020(7)
O68 0.016(10) 0.043(13) 0.010(10) 0.001(9) 0.004(8) 0.007(10)
O69 0.037(8) 0.024(8) 0.029(8) 0.014(7) 0.013(7) 0.011(7)
O70 0.027(11) 0.029(12) 0.003(9) 0.002(8) -0.002(8) 0.009(9)
O71 0.017(10) 0.024(12) 0.031(12) 0.000(10) 0.011(10) -0.010(9)
O72 0.024(11) 0.027(12) 0.040(13) 0.024(10) 0.021(10) 0.011(10)
O73 0.031(6) 0.033(6) 0.036(6) 0.009(4) 0.011(4) 0.019(4)
O75 0.040(13) 0.063(16) 0.019(12) -0.008(11) -0.004(10) 0.037(13)
O76 0.034(12) 0.052(15) 0.021(12) 0.015(10) 0.019(10) 0.015(11)
O77 0.024(9) 0.019(10) 0.034(11) 0.002(8) 0.014(8) 0.009(8)
O78 0.041(9) 0.036(9) 0.033(9) 0.010(7) 0.004(7) 0.025(7)
O79 0.021(11) 0.079(17) 0.016(11) 0.002(11) 0.007(9) 0.029(12)
O80 0.030(8) 0.027(8) 0.026(8) 0.006(6) 0.010(7) 0.010(7)
O81 0.050(14) 0.007(11) 0.053(15) 0.003(10) 0.017(12) 0.010(10)
O82 0.070(18) 0.036(15) 0.059(19) -0.003(13) 0.002(15) 0.019(14)
O83 0.023(13) 0.050(16) 0.066(19) 0.011(14) 0.001(12) -0.003(12)
O84 0.037(9) 0.051(10) 0.040(9) 0.015(7) 0.017(7) 0.018(7)
O85 0.046(9) 0.036(9) 0.044(9) 0.003(7) 0.024(7) 0.019(7)
O87 0.041(9) 0.038(9) 0.032(9) 0.016(7) 0.013(7) 0.016(7)
O89 0.044(11) 0.034(11) 0.043(12) 0.005(9) 0.019(10) 0.018(9)
O91 0.035(9) 0.030(9) 0.029(9) 0.004(7) 0.002(7) 0.015(7)
O92 0.065(16) 0.075(18) 0.015(12) 0.012(12) 0.015(11) 0.038(15)
O93 0.050(12) 0.025(11) 0.043(12) 0.016(9) 0.015(10) 0.018(9)
O95 0.066(17) 0.035(14) 0.039(15) 0.011(11) 0.013(13) 0.021(13)
O96 0.026(11) 0.030(12) 0.029(12) -0.005(10) 0.005(10) 0.011(10)
O97 0.034(12) 0.044(14) 0.046(15) 0.015(11) 0.028(11) 0.015(11)
O99 0.073(16) 0.069(17) 0.017(12) 0.024(11) 0.021(11) 0.054(15)
O100 0.041(9) 0.057(10) 0.052(10) 0.023(8) 0.007(7) 0.024(8)
O101 0.033(8) 0.034(9) 0.026(9) -0.001(7) 0.005(7) 0.014(7)
O102 0.050(14) 0.048(14) 0.011(10) -0.001(9) -0.002(9) 0.039(12)
O103 0.059(15) 0.023(12) 0.043(14) 0.001(10) 0.031(12) -0.007(11)
O104 0.015(10) 0.030(12) 0.026(11) 0.015(9) -0.004(9) 0.007(9)
O105 0.028(11) 0.024(11) 0.020(10) 0.008(9) 0.012(9) 0.023(9)
O106 0.067(17) 0.068(18) 0.074(19) 0.055(15) 0.046(15) 0.057(15)
O107 0.032(8) 0.032(9) 0.029(8) 0.007(7) 0.009(6) 0.018(7)
N1 0.020(5) 0.021(5) 0.021(5) 0.006(3) 0.008(3) 0.011(3)
N2 0.047(8) 0.048(8) 0.047(8) 0.018(3) 0.017(3) 0.023(4)
C3 0.073(15) 0.071(15) 0.075(16) 0.027(10) 0.015(10) 0.040(11)
C4 0.04(2) 0.05(3) 0.04(2) 0.03(2) -0.004(19) -0.006(19)
C5 0.025(10) 0.025(10) 0.032(11) 0.008(8) 0.013(8) 0.012(8)
O1W 0.019(10) 0.017(10) 0.005(9) -0.002(8) -0.005(8) 0.004(8)
O2W 0.032(5) 0.031(5) 0.031(5) 0.011(3) 0.011(3) 0.016(3)
O4W 0.035(14) 0.066(17) 0.022(13) -0.004(12) -0.008(11) 0.011(13)

loop_
_atom_type_symbol
_atom_type_description
_atom_type_scat_dispersion_real
_atom_type_scat_dispersion_imag
_atom_type_scat_source
C C 0.0033 0.0016 'International Tables Vol C Tables 4.2.6.8 and 6.1.1.4'
H H 0.0000 0.0000 'International Tables Vol C Tables 4.2.6.8 and 6.1.1.4'
As As 0.0499 2.0058 'International Tables Vol C Tables 4.2.6.8 and 6.1.1.4'
K K 0.2009 0.2494 'International Tables Vol C Tables 4.2.6.8 and 6.1.1.4'
N N 0.0061 0.0033 'International Tables Vol C Tables 4.2.6.8 and 6.1.1.4'
O O 0.0106 0.0060 'International Tables Vol C Tables 4.2.6.8 and 6.1.1.4'
Pr Pr -0.2180 2.8214 'International Tables Vol C Tables 4.2.6.8 and 6.1.1.4'
W W -0.8490 6.8722 'International Tables Vol C Tables 4.2.6.8 and 6.1.1.4'

loop_
_geom_angle_atom_site_label_1
_geom_angle_atom_site_label_2
_geom_angle_atom_site_label_3
_geom_angle
_geom_angle_site_symmetry_1
_geom_angle_site_symmetry_3
O1 W1 K3 78.2(7) . .
O1 W1 O2 99.6(8) . .
O1 W1 O3 94.4(8) . .
O1 W1 O4 107.4(9) . .
O1 W1 O5 101.3(8) . .
O1 W1 O6 164.6(8) . .
O2 W1 K3 126.2(5) . .
O2 W1 O3 82.0(8) . .
O2 W1 O6 73.7(7) . .
O3 W1 K3 45.3(6) . .
O3 W1 O6 71.2(7) . .
O4 W1 K3 137.6(6) . .
O4 W1 O2 95.0(8) . .
O4 W1 O3 158.2(8) . .
O4 W1 O5 91.5(8) . .
O4 W1 O6 87.2(7) . .
O5 W1 K3 47.0(6) . .
O5 W1 O2 155.1(7) . .
O5 W1 O3 83.1(8) . .
O5 W1 O6 82.7(7) . .
O6 W1 K3 94.5(4) . .
K6 W2 K10 126.7(3) 2_566 1_655
O2 W2 K6 91.5(6) . 2_566
O2 W2 K10 129.9(6) . 1_655
O2 W2 O6 73.5(7) . .
O2 W2 O8 86.7(8) . .
O2 W2 O9 156.2(8) . .
O6 W2 K6 136.2(5) . 2_566
O6 W2 K10 92.1(5) . 1_655
O7 W2 K6 54.5(8) . 2_566
O7 W2 K10 83.7(8) . 1_655
O7 W2 O2 98.6(9) . .
O7 W2 O6 165.5(9) . .
O7 W2 O8 96.2(10) . .
O7 W2 O9 103.7(9) . .
O7 W2 O10 102.8(10) . .
O8 W2 K6 150.1(6) . 2_566
O8 W2 K10 43.7(6) . 1_655
O8 W2 O6 71.6(7) . .
O9 W2 K6 108.1(6) . 2_566
O9 W2 K10 46.4(6) . 1_655
O9 W2 O6 83.0(7) . .
O9 W2 O8 82.9(8) . .
O10 W2 K6 49.1(7) . 2_566
O10 W2 K10 135.3(7) . 1_655
O10 W2 O2 93.2(8) . .
O10 W2 O6 90.0(7) . .
O10 W2 O8 160.8(8) . .
O10 W2 O9 89.8(9) . .
K3 W3 K10 169.8(2) . 1_655
O3 W3 K3 42.4(6) . .
O3 W3 K10 139.4(7) . 1_655
O3 W3 O6 74.4(7) . .
O3 W3 O13 88.1(9) . .
O6 W3 K3 93.0(4) . .
O6 W3 K10 97.1(5) . 1_655
O8 W3 K3 135.7(6) . .
O8 W3 K10 46.1(7) . 1_655
O8 W3 O3 93.8(9) . .
O8 W3 O6 76.2(8) . .
O8 W3 O12 87.8(8) . .
O8 W3 O13 158.2(8) . .
O11 W3 K3 84.9(7) . .
O11 W3 K10 84.9(7) . 1_655
O11 W3 O3 99.1(9) . .
O11 W3 O6 172.0(8) . .
O11 W3 O8 99.9(9) . .
O11 W3 O12 104.0(9) . .
O11 W3 O13 101.2(8) . .
O12 W3 K3 134.1(6) . .
O12 W3 K10 49.9(6) . 1_655
O12 W3 O3 156.3(8) . .
O12 W3 O6 83.0(7) . .
O12 W3 O13 82.0(8) . .
O13 W3 K3 52.1(6) . .
O13 W3 K10 131.1(6) . 1_655
O13 W3 O6 83.4(7) . .
O9 W4 K10 46.1(7) . 1_655
O9 W4 O15 87.7(8) . .
O9 W4 O16 158.3(8) . .
O9 W4 O18 85.0(7) . .
O14 W4 K10 85.3(7) . 1_655
O14 W4 O9 103.2(9) . .
O14 W4 O15 96.7(9) . .
O14 W4 O16 98.1(9) . .
O14 W4 O17 105.4(10) . .
O14 W4 O18 166.4(9) . .
O15 W4 K10 47.7(6) . 1_655
O15 W4 O18 72.6(7) . .
O16 W4 K10 133.4(6) . 1_655
O16 W4 O15 86.0(8) . .
O16 W4 O18 73.3(7) . .
O17 W4 K10 134.4(7) . 1_655
O17 W4 O9 88.5(9) . .
O17 W4 O15 157.9(9) . .
O17 W4 O16 89.6(9) . .
O17 W4 O18 85.4(9) . .
O18 W4 K10 93.1(5) . 1_655
O12 W5 K10 47.3(6) . 1_655
O12 W5 O15 88.6(8) . .
O12 W5 O18 83.8(7) . .
O15 W5 K10 48.6(6) . 1_655
O15 W5 O18 73.0(7) . .
O18 W5 K10 94.4(5) . 1_655
O19 W5 K10 84.6(8) . 1_655
O19 W5 O12 102.0(9) . .
O19 W5 O15 99.7(9) . .
O19 W5 O18 170.8(8) . .
O19 W5 O20 101.1(9) . .
O19 W5 O21 98.5(9) . .
O20 W5 K10 136.1(6) . 1_655
O20 W5 O12 156.8(8) . .
O20 W5 O15 87.7(8) . .
O20 W5 O18 73.3(7) . .
O21 W5 K10 131.0(6) . 1_655
O21 W5 O12 84.9(8) . .
O21 W5 O15 161.6(8) . .
O21 W5 O18 89.1(7) . .
O21 W5 O20 91.5(8) . .
O16 W6 K5 147.7(6) . .
O16 W6 O18 74.4(7) . .
O16 W6 O20 86.5(8) . .
O16 W6 O23 158.4(8) . .
O18 W6 K5 132.1(4) . .
O20 W6 K5 86.3(6) . .
O20 W6 O18 71.8(7) . .
O22 W6 K5 52.3(7) . .
O22 W6 O16 97.8(9) . .
O22 W6 O18 167.3(8) . .
O22 W6 O20 98.1(9) . .
O22 W6 O23 100.9(9) . .
O22 W6 O24 104.9(9) . .
O23 W6 K5 48.6(6) . .
O23 W6 O18 85.2(7) . .
O23 W6 O20 80.3(8) . .
O24 W6 K5 103.1(5) . .
O24 W6 O16 95.9(8) . .
O24 W6 O18 86.2(7) . .
O24 W6 O20 156.4(7) . .
O24 W6 O23 89.7(7) . .
O13 W7 K3 48.7(6) . .
O13 W7 O21 84.6(8) . .
O13 W7 O26 157.2(8) . .
O13 W7 O28 85.9(7) . .
O21 W7 K3 133.2(5) . .
O21 W7 O28 83.3(7) . .
O25 W7 K3 89.9(7) . .
O25 W7 O13 104.1(9) . .
O25 W7 O21 100.5(9) . .
O25 W7 O26 97.6(9) . .
O25 W7 O27 99.5(9) . .
O25 W7 O28 169.5(8) . .
O26 W7 K3 139.4(5) . .
O26 W7 O21 84.6(7) . .
O26 W7 O28 72.9(7) . .
O27 W7 K3 51.0(6) . .
O27 W7 O13 94.7(9) . .
O27 W7 O21 159.6(8) . .
O27 W7 O26 88.5(8) . .
O27 W7 O28 76.3(7) . .
O28 W7 K3 94.6(4) . .
O23 W8 K5 50.6(6) . .
O23 W8 O26 91.2(8) . .
O23 W8 O28 84.9(7) . .
O23 W8 O30 158.4(8) . .
O23 W8 O31 87.1(8) . .
O26 W8 K5 96.1(6) . .
O26 W8 O28 74.4(7) . .
O26 W8 O30 86.8(7) . .
O26 W8 O31 159.5(8) . .
O28 W8 K5 134.8(5) . .
O29 W8 K5 49.6(8) . .
O29 W8 O23 100.2(10) . .
O29 W8 O26 97.2(8) . .
O29 W8 O28 170.4(8) . .
O29 W8 O30 101.3(9) . .
O29 W8 O31 103.2(8) . .
O30 W8 K5 150.9(5) . .
O30 W8 O28 73.9(6) . .
O31 W8 K5 98.6(6) . .
O31 W8 O28 85.1(7) . .
O31 W8 O30 87.3(7) . .
O5 W9 K3 39.6(6) . .
O5 W9 O27 83.2(7) . .
O5 W9 O28 84.2(7) . .
O5 W9 O30 155.9(7) . .
O27 W9 K3 50.1(5) . .
O27 W9 O28 72.4(7) . .
O28 W9 K3 93.4(4) . .
O30 W9 K3 130.5(5) . .
O30 W9 O27 80.8(7) . .
O30 W9 O28 73.9(6) . .
O32 W9 K3 133.9(6) . .
O32 W9 O5 94.8(8) . .
O32 W9 O27 158.1(8) . .
O32 W9 O28 85.7(8) . .
O32 W9 O30 93.5(8) . .
O33 W9 K3 84.1(7) . .
O33 W9 O5 101.8(8) . .
O33 W9 O27 96.1(8) . .
O33 W9 O28 166.4(8) . .
O33 W9 O30 97.6(8) . .
O33 W9 O32 105.6(9) . .
O24 W10 K4 83.3(5) . .
O31 W10 K4 139.7(6) . .
O31 W10 O24 79.7(7) . .
O31 W10 O36 157.1(8) . .
O31 W10 O37 81.4(7) . .
O34 W10 K4 46.8(6) . .
O34 W10 O24 94.3(7) . .
O34 W10 O31 98.3(8) . .
O34 W10 O36 95.9(8) . .
O34 W10 O37 176.1(7) . .
O35 W10 K4 109.8(6) . .
O35 W10 O24 165.2(7) . .
O35 W10 O31 93.6(7) . .
O35 W10 O34 99.7(8) . .
O35 W10 O36 101.5(7) . .
O35 W10 O37 84.1(7) . .
O36 W10 K4 49.4(5) . .
O36 W10 O24 81.5(6) . .
O36 W10 O37 83.1(7) . .
O37 W10 K4 131.8(5) . .
O37 W10 O24 81.9(7) . .
O36 W11 K4 49.9(5) . .
O36 W11 O42 85.3(6) . .
O38 W11 K4 80.2(7) . .
O38 W11 O36 100.8(8) . .
O38 W11 O39 96.7(8) . .
O38 W11 O40 99.6(9) . .
O38 W11 O41 102.6(9) . .
O38 W11 O42 168.2(8) . .
O39 W11 K4 46.0(6) . .
O39 W11 O36 87.6(8) . .
O39 W11 O42 73.2(6) . .
O40 W11 K4 133.2(6) . .
O40 W11 O36 159.5(7) . .
O40 W11 O39 88.2(8) . .
O40 W11 O42 74.3(7) . .
O41 W11 K4 137.2(6) . .
O41 W11 O36 88.3(8) . .
O41 W11 O39 160.6(8) . .
O41 W11 O40 89.0(8) . .
O41 W11 O42 87.6(7) . .
O42 W11 K4 96.5(4) . .
K4 W12 K9 131.6(3) . .
O39 W12 K4 43.3(6) . .
O39 W12 K9 149.6(6) . .
O39 W12 O42 73.0(8) . .
O39 W12 O46 87.4(7) . .
O42 W12 K4 93.8(5) . .
O42 W12 K9 131.8(5) . .
O43 W12 K4 85.9(7) . .
O43 W12 K9 52.2(7) . .
O43 W12 O39 100.4(9) . .
O43 W12 O42 170.0(8) . .
O43 W12 O44 99.8(9) . .
O43 W12 O45 99.8(9) . .
O43 W12 O46 102.5(9) . .
O44 W12 K4 131.5(6) . .
O44 W12 K9 84.3(6) . .
O44 W12 O39 88.6(8) . .
O44 W12 O42 72.8(7) . .
O44 W12 O46 157.7(7) . .
O45 W12 K4 139.3(6) . .
O45 W12 K9 49.4(6) . .
O45 W12 O39 159.8(8) . .
O45 W12 O42 87.0(8) . .
O45 W12 O44 87.6(8) . .
O45 W12 O46 88.7(8) . .
O46 W12 K4 51.0(5) . .
O46 W12 K9 109.6(5) . .
O46 W12 O42 85.0(6) . .
O40 W13 O42 74.0(7) . .
O44 W13 O40 84.5(8) . .
O44 W13 O42 73.0(7) . .
O47 W13 O40 97.8(9) . .
O47 W13 O42 167.7(8) . .
O47 W13 O44 97.3(9) . .
O47 W13 O48 102.2(9) . .
O47 W13 O49 100.5(9) . .
O48 W13 O40 90.8(8) . .
O48 W13 O42 87.4(7) . .
O48 W13 O44 160.4(7) . .
O49 W13 O40 161.1(8) . .
O49 W13 O42 87.2(8) . .
O49 W13 O44 88.4(8) . .
O49 W13 O48 90.1(8) . .
O37 W14 O41 90.8(8) . .
O37 W14 O51 93.4(8) . .
O37 W14 O52 167.0(8) . .
O37 W14 O53 94.9(7) . .
O41 W14 O52 83.1(8) . .
O41 W14 O53 81.5(7) . .
O50 W14 O37 100.5(9) . .
O50 W14 O41 105.0(9) . .
O50 W14 O51 100.5(9) . .
O50 W14 O52 92.2(8) . .
O50 W14 O53 163.1(8) . .
O51 W14 O41 152.8(8) . .
O51 W14 O52 87.0(8) . .
O51 W14 O53 71.4(7) . .
O52 W14 O53 72.8(7) . .
O51 W15 K7 87.4(6) . .
O51 W15 O53 74.2(7) . .
O51 W15 O55 83.7(8) . .
O53 W15 K7 150.0(5) . .
O54 W15 K7 35.7(7) . .
O54 W15 O51 97.5(9) . .
O54 W15 O53 166.9(8) . .
O54 W15 O55 95.9(9) . .
O54 W15 O56 100.8(9) . .
O54 W15 O57 100.9(8) . .
O55 W15 K7 128.7(6) . .
O55 W15 O53 73.5(7) . .
O56 W15 K7 67.6(6) . .
O56 W15 O51 94.9(8) . .
O56 W15 O53 90.1(7) . .
O56 W15 O55 163.3(8) . .
O56 W15 O57 92.8(8) . .
O57 W15 K7 114.2(5) . .
O57 W15 O51 158.4(8) . .
O57 W15 O53 85.6(7) . .
O57 W15 O55 83.2(8) . .
O48 W16 O53 87.4(7) . .
O52 W16 O48 88.7(8) . .
O52 W16 O53 76.7(7) . .
O52 W16 O59 159.3(8) . .
O55 W16 O48 159.6(8) . .
O55 W16 O52 93.0(8) . .
O55 W16 O53 73.3(7) . .
O55 W16 O59 90.9(8) . .
O58 W16 O48 95.6(9) . .
O58 W16 O52 98.7(10) . .
O58 W16 O53 174.5(9) . .
O58 W16 O55 104.2(9) . .
O58 W16 O59 100.0(10) . .
O59 W16 O48 80.8(8) . .
O59 W16 O53 85.1(7) . .
K10 W17 K2 84.7(3) . .
O57 W17 K2 113.5(5) . .
O57 W17 K10 100.1(6) . .
O57 W17 O62 84.4(7) . .
O57 W17 O63 159.7(8) . .
O57 W17 O64 86.3(7) . .
O60 W17 K2 36.6(7) . .
O60 W17 K10 51.0(7) . .
O60 W17 O57 101.9(9) . .
O60 W17 O61 104.4(9) . .
O60 W17 O62 91.9(8) . .
O60 W17 O63 94.8(9) . .
O60 W17 O64 162.8(8) . .
O61 W17 K2 69.6(6) . .
O61 W17 K10 154.3(6) . .
O61 W17 O57 91.7(8) . .
O61 W17 O62 163.7(8) . .
O61 W17 O63 95.4(8) . .
O61 W17 O64 90.3(7) . .
O62 W17 K2 126.4(5) . .
O62 W17 K10 41.7(6) . .
O62 W17 O64 73.8(7) . .
O63 W17 K2 86.8(6) . .
O63 W17 K10 81.4(6) . .
O63 W17 O62 83.6(8) . .
O63 W17 O64 74.6(8) . .
O64 W17 K2 151.3(5) . .
O64 W17 K10 113.1(5) . .
O49 W18 O64 87.1(7) . .
O59 W18 O49 82.8(8) . .
O59 W18 O64 85.4(8) . .
O62 W18 O49 160.8(8) . .
O62 W18 O59 92.7(8) . .
O62 W18 O64 73.8(7) . .
O62 W18 O66 91.0(8) . .
O65 W18 O49 97.7(10) . .
O65 W18 O59 100.0(10) . .
O65 W18 O62 101.5(10) . .
O65 W18 O64 173.1(9) . .
O65 W18 O66 100.1(10) . .
O66 W18 O49 86.7(8) . .
O66 W18 O59 158.3(8) . .
O66 W18 O64 75.1(7) . .
O45 W19 K9 51.1(6) . .
O45 W19 O63 151.9(9) . .
O45 W19 O64 81.9(7) . .
O45 W19 O66 84.2(8) . .
O63 W19 K9 154.2(7) . .
O63 W19 O64 70.0(8) . .
O63 W19 O66 86.5(8) . .
O64 W19 K9 130.0(5) . .
O66 W19 K9 85.9(6) . .
O66 W19 O64 71.7(7) . .
O67 W19 K9 54.3(7) . .
O67 W19 O45 105.4(9) . .
O67 W19 O63 101.6(9) . .
O67 W19 O64 162.9(8) . .
O67 W19 O66 93.4(9) . .
O67 W19 O68 101.9(9) . .
O68 W19 K9 100.2(6) . .
O68 W19 O45 88.4(8) . .
O68 W19 O63 93.7(8) . .
O68 W19 O64 93.6(7) . .
O68 W19 O66 164.3(8) . .
O46 W20 K4 49.3(5) . .
O46 W20 O68 80.7(7) . .
O46 W20 O71 157.9(8) . .
O46 W20 O72 82.0(7) . .
O68 W20 K4 129.7(5) . .
O68 W20 O72 81.7(6) . .
O69 W20 K4 107.5(7) . .
O69 W20 O46 102.1(8) . .
O69 W20 O68 84.8(8) . .
O69 W20 O70 99.6(8) . .
O69 W20 O71 92.8(8) . .
O69 W20 O72 165.0(8) . .
O70 W20 K4 45.8(6) . .
O70 W20 O46 95.1(8) . .
O70 W20 O68 174.5(7) . .
O70 W20 O71 98.4(8) . .
O70 W20 O72 94.3(7) . .
O71 W20 K4 140.4(5) . .
O71 W20 O68 84.6(8) . .
O71 W20 O72 79.6(7) . .
O72 W20 K4 86.2(5) . .
O71 W21 O74 86.6(8) . .
O71 W21 O77 86.5(7) . .
O73 W21 O71 101.5(9) . .
O73 W21 O74 97.4(8) . .
O73 W21 O75 97.8(9) . .
O73 W21 O76 102.7(9) . .
O73 W21 O77 168.3(8) . .
O74 W21 O77 74.3(7) . .
O75 W21 O71 160.6(8) . .
O75 W21 O74 88.2(8) . .
O75 W21 O77 74.1(8) . .
O76 W21 O71 88.4(9) . .
O76 W21 O74 159.9(7) . .
O76 W21 O75 90.1(9) . .
O76 W21 O77 85.9(8) . .
O74 W22 O77 73.6(6) . .
O74 W22 O79 80.1(7) . .
O78 W22 O74 99.1(8) . .
O78 W22 O77 165.6(8) . .
O78 W22 O79 96.1(9) . .
O78 W22 O80 103.6(9) . .
O78 W22 O81 99.7(10) . .
O79 W22 O77 70.7(7) . .
O80 W22 O74 96.0(8) . .
O80 W22 O77 89.6(8) . .
O80 W22 O79 160.3(8) . .
O80 W22 O81 94.5(8) . .
O81 W22 O74 155.6(8) . .
O81 W22 O77 84.5(8) . .
O81 W22 O79 82.6(8) . .
O75 W23 O77 72.6(7) . .
O79 W23 O75 90.0(8) . .
O79 W23 O77 75.9(9) . .
O79 W23 O84 159.4(10) . .
O82 W23 O75 97.5(11) . .
O82 W23 O77 169.9(10) . .
O82 W23 O79 103.0(12) . .
O82 W23 O83 99.8(12) . .
O82 W23 O84 96.4(11) . .
O83 W23 O75 159.0(10) . .
O83 W23 O77 90.2(9) . .
O83 W23 O79 97.6(10) . .
O83 W23 O84 85.4(10) . .
O84 W23 O75 80.9(9) . .
O84 W23 O77 83.8(8) . .
O72 W24 O76 90.1(8) . .
O72 W24 O86 157.8(8) . .
O72 W24 O87 95.8(9) . .
O72 W24 O88 87.5(7) . .
O76 W24 O86 80.5(9) . .
O76 W24 O88 84.2(7) . .
O85 W24 O72 105.9(9) . .
O85 W24 O76 100.1(9) . .
O85 W24 O86 95.6(9) . .
O85 W24 O87 97.1(10) . .
O85 W24 O88 165.9(9) . .
O86 W24 O88 71.7(8) . .
O87 W24 O76 159.5(8) . .
O87 W24 O86 86.9(9) . .
O87 W24 O88 76.5(8) . .
O84 W25 K8 132.0(7) . 2_566
O84 W25 O88 88.4(8) . .
O84 W25 O90 162.5(9) . .
O86 W25 K8 135.3(7) . 2_566
O86 W25 O84 91.5(9) . .
O86 W25 O88 73.6(8) . .
O86 W25 O90 86.7(9) . .
O88 W25 K8 94.7(5) . 2_566
O89 W25 K8 83.9(8) . 2_566
O89 W25 O84 100.2(10) . .
O89 W25 O86 100.1(10) . .
O89 W25 O88 169.6(9) . .
O89 W25 O90 97.3(9) . .
O89 W25 O91 100.6(9) . .
O90 W25 K8 48.8(6) . 2_566
O90 W25 O88 74.3(7) . .
O91 W25 K8 45.0(6) . 2_566
O91 W25 O84 87.9(9) . .
O91 W25 O86 159.1(9) . .
O91 W25 O88 85.5(8) . .
O91 W25 O90 87.7(8) . .
O87 W26 K8 138.5(7) . 2_566
O87 W26 O88 73.2(7) . .
O88 W26 K8 96.2(5) . 2_566
O90 W26 K8 51.4(6) . 2_566
O90 W26 O87 87.4(8) . .
O90 W26 O88 73.3(7) . .
O90 W26 O93 155.9(8) . .
O92 W26 K8 88.3(8) . 2_566
O92 W26 O87 96.2(10) . .
O92 W26 O88 168.1(9) . .
O92 W26 O90 101.4(9) . .
O92 W26 O93 101.9(10) . .
O92 W26 O94 104.0(10) . .
O93 W26 K8 135.0(7) . 2_566
O93 W26 O87 84.5(9) . .
O93 W26 O88 82.7(8) . .
O94 W26 K8 48.1(6) . 2_566
O94 W26 O87 159.3(8) . .
O94 W26 O88 87.1(7) . .
O94 W26 O90 92.8(8) . .
O94 W26 O93 87.0(9) . .
O83 W27 K8 130.1(8) . 2_566
O83 W27 O98 88.2(8) . .
O91 W27 K8 51.1(6) . 2_566
O91 W27 O83 80.3(9) . .
O91 W27 O98 85.2(7) . .
O95 W27 K8 80.9(8) . 2_566
O95 W27 O83 99.1(10) . .
O95 W27 O91 99.7(10) . .
O95 W27 O96 98.4(10) . .
O95 W27 O97 101.5(10) . .
O95 W27 O98 171.8(9) . .
O96 W27 K8 47.5(7) . 2_566
O96 W27 O83 161.5(9) . .
O96 W27 O91 90.7(8) . .
O96 W27 O98 74.9(7) . .
O97 W27 K8 139.8(7) . 2_566
O97 W27 O83 89.5(10) . .
O97 W27 O91 157.7(9) . .
O97 W27 O96 93.0(9) . .
O97 W27 O98 74.6(8) . .
O98 W27 K8 97.4(5) . 2_566
K6 W28 K8 125.5(3) 2_566 2_566
O94 W28 K6 105.6(6) . 2_566
O94 W28 K8 47.1(6) . 2_566
O94 W28 O96 84.5(8) . .
O94 W28 O98 84.2(7) . .
O96 W28 K6 150.0(6) . 2_566
O96 W28 K8 44.4(6) . 2_566
O96 W28 O98 72.0(7) . .
O98 W28 K6 136.2(5) . 2_566
O98 W28 K8 92.8(5) . 2_566
O99 W28 K6 49.6(7) . 2_566
O99 W28 K8 136.7(7) . 2_566
O99 W28 O94 90.2(9) . .
O99 W28 O96 160.3(9) . .
O99 W28 O98 88.6(8) . .
O99 W28 O101 92.1(9) . .
O100 W28 K6 54.3(8) . 2_566
O100 W28 K8 83.2(9) . 2_566
O100 W28 O94 102.4(10) . .
O100 W28 O96 96.2(10) . .
O100 W28 O98 166.1(9) . .
O100 W28 O99 103.5(10) . .
O100 W28 O101 99.7(10) . .
O101 W28 K6 93.5(6) . 2_566
O101 W28 K8 129.5(6) . 2_566
O101 W28 O94 156.7(8) . .
O101 W28 O96 85.5(8) . .
O101 W28 O98 72.7(7) . .
O81 W29 O97 83.2(8) . .
O81 W29 O98 84.7(8) . .
O81 W29 O101 156.5(9) . .
O97 W29 O98 71.2(7) . .
O101 W29 O97 83.0(8) . .
O101 W29 O98 73.0(7) . .
O102 W29 O81 91.4(8) . .
O102 W29 O97 158.1(9) . .
O102 W29 O98 87.2(8) . .
O102 W29 O101 94.4(8) . .
O103 W29 O81 100.7(11) . .
O103 W29 O97 95.9(9) . .
O103 W29 O98 165.5(8) . .
O103 W29 O101 99.5(11) . .
O103 W29 O102 105.9(9) . .
O35 Pr1 O56 71.9(6) . .
O35 Pr1 O61 106.0(6) . .
O35 Pr1 O69 66.3(6) . .
O35 Pr1 O104 110.9(5) . .
O35 Pr1 O105 70.3(5) . .
O35 Pr1 O106 121.8(6) . 2_465
O35 Pr1 O107 167.1(6) . 2_465
O35 Pr1 C5 91.8(7) . .
O35 Pr1 C6 145.5(7) . 2_465
O35 Pr1 O1W 127.0(5) . .
O35 Pr1 O2W 66.3(6) . .
O56 Pr1 O104 139.3(6) . .
O56 Pr1 O105 138.9(5) . .
O56 Pr1 O106 67.8(6) . 2_465
O56 Pr1 O107 95.3(6) . 2_465
O56 Pr1 C5 147.2(7) . .
O56 Pr1 C6 80.8(6) . 2_465
O56 Pr1 O1W 143.3(6) . .
O56 Pr1 O2W 76.7(6) . .
O61 Pr1 O56 66.6(6) . .
O61 Pr1 O104 140.3(6) . .
O61 Pr1 O105 140.3(6) . .
O61 Pr1 O106 94.6(6) . 2_465
O61 Pr1 O107 69.2(6) . 2_465
O61 Pr1 C5 146.2(7) . .
O61 Pr1 C6 80.9(7) . 2_465
O61 Pr1 O1W 77.3(6) . .
O61 Pr1 O2W 142.8(6) . .
O69 Pr1 O56 107.0(6) . .
O69 Pr1 O61 71.3(6) . .
O69 Pr1 O104 111.0(6) . .
O69 Pr1 O105 71.4(6) . .
O69 Pr1 O106 165.7(7) . 2_465
O69 Pr1 O107 121.0(6) . 2_465
O69 Pr1 C5 91.0(7) . .
O69 Pr1 C6 144.3(7) . 2_465
O69 Pr1 O1W 65.3(6) . .
O69 Pr1 O2W 128.1(6) . .
O104 Pr1 O105 48.4(5) . .
O104 Pr1 O106 78.2(6) . 2_465
O104 Pr1 O107 77.4(6) . 2_465
O104 Pr1 C5 23.7(6) . .
O104 Pr1 C6 76.9(6) . 2_465
O105 Pr1 O106 121.6(6) . 2_465
O105 Pr1 O107 121.3(5) . 2_465
O105 Pr1 C5 24.8(6) . .
O105 Pr1 C6 125.3(6) . 2_465
O106 Pr1 O107 48.7(6) 2_465 2_465
O106 Pr1 C5 100.1(7) 2_465 .
O106 Pr1 C6 24.5(7) 2_465 2_465
O107 Pr1 C5 98.5(7) 2_465 .
O107 Pr1 C6 24.2(6) 2_465 2_465
C5 Pr1 C6 100.6(8) . 2_465
O1W Pr1 O104 69.2(6) . .
O1W Pr1 O105 75.1(5) . .
O1W Pr1 O106 110.3(6) . 2_465
O1W Pr1 O107 64.7(5) . 2_465
O1W Pr1 C5 69.1(7) . .
O1W Pr1 C6 87.5(6) . 2_465
O2W Pr1 O104 68.7(6) . .
O2W Pr1 O105 73.9(6) . .
O2W Pr1 O106 64.9(6) . 2_465
O2W Pr1 O107 109.7(6) . 2_465
O2W Pr1 C5 70.7(7) . .
O2W Pr1 C6 87.5(7) . 2_465
O2W Pr1 O1W 137.7(6) . .
O4 Pr2 K4 99.2(4) . .
O4 Pr2 O32 64.5(6) . .
O4 Pr2 O80 128.1(6) . .
O4 Pr2 O105 131.6(6) . .
O4 Pr2 N1 85.0(6) . .
O32 Pr2 K4 112.2(5) . .
O32 Pr2 N1 64.2(7) . .
O34 Pr2 K4 42.4(4) . .
O34 Pr2 O4 94.5(6) . .
O34 Pr2 O32 72.1(6) . .
O34 Pr2 O70 70.8(6) . .
O34 Pr2 O80 137.4(6) . .
O34 Pr2 O102 141.6(6) . .
O34 Pr2 O105 83.9(6) . .
O34 Pr2 N1 131.7(6) . .
O70 Pr2 K4 44.8(4) . .
O70 Pr2 O4 139.9(6) . .
O70 Pr2 O32 136.5(6) . .
O70 Pr2 O80 73.6(6) . .
O70 Pr2 O105 85.1(6) . .
O70 Pr2 N1 133.0(6) . .
O80 Pr2 K4 116.5(5) . .
O80 Pr2 O32 124.6(6) . .
O80 Pr2 O105 70.3(6) . .
O80 Pr2 N1 64.2(6) . .
O102 Pr2 K4 102.7(5) . .
O102 Pr2 O4 72.5(6) . .
O102 Pr2 O32 127.6(6) . .
O102 Pr2 O70 95.7(6) . .
O102 Pr2 O80 64.1(6) . .
O102 Pr2 O105 132.0(6) . .
O102 Pr2 N1 84.1(7) . .
O105 Pr2 K4 110.5(4) . .
O105 Pr2 O32 69.2(5) . .
O105 Pr2 N1 62.5(6) . .
N1 Pr2 K4 172.8(5) . .
O3W Pr2 K4 36.9(4) . .
O3W Pr2 O4 71.3(6) . .
O3W Pr2 O32 117.6(6) . .
O3W Pr2 O34 69.8(6) . .
O3W Pr2 O70 68.6(6) . .
O3W Pr2 O80 117.0(6) . .
O3W Pr2 O102 71.7(6) . .
O3W Pr2 O105 147.4(6) . .
O3W Pr2 N1 150.1(6) . .
O6 As1 O18 96.2(8) . .
O6 As1 O28 97.7(8) . .
O18 As1 O28 97.2(8) . .
O42 As2 O64 96.0(9) . .
O53 As2 O42 96.9(8) . .
O53 As2 O64 101.3(9) . .
O88 As3 O77 95.6(8) . .
O88 As3 O98 97.4(8) . .
O98 As3 O77 98.6(8) . .
Pr1 K1 Pr1 113.95(18) . 2_465
K7 K1 Pr1 72.62(17) 2_465 2_465
K7 K1 Pr1 124.4(2) 2_465 .
O104 K1 Pr1 85.1(4) 2_465 .
O104 K1 Pr1 39.1(4) 2_465 2_465
O104 K1 Pr1 84.9(4) . 2_465
O104 K1 Pr1 39.1(4) . .
O104 K1 K7 92.0(4) . 2_465
O104 K1 K7 110.7(4) 2_465 2_465
O104 K1 O104 75.4(6) 2_465 .
O104 K1 C6 51.0(6) 2_465 2_465
O104 K1 C6 67.2(6) . 2_465
O106 K1 Pr1 108.4(5) . .
O106 K1 Pr1 39.8(5) . 2_465
O106 K1 K7 40.7(5) . 2_465
O106 K1 O104 69.3(6) . .
O106 K1 O104 72.3(7) . 2_465
O106 K1 C6 114.5(7) . 2_465
O106 K1 O8W 84.6(8) . 2_465
O107 K1 Pr1 108.7(5) 2_465 2_465
O107 K1 Pr1 40.1(4) 2_465 .
O107 K1 K7 164.2(5) 2_465 2_465
O107 K1 O104 69.7(6) 2_465 2_465
O107 K1 O104 72.7(6) 2_465 .
O107 K1 O106 131.4(7) 2_465 .
O107 K1 C6 19.1(6) 2_465 2_465
O107 K1 O1W 61.6(5) 2_465 .
O107 K1 O8W 139.4(8) 2_465 2_465
C6 K1 Pr1 45.8(5) 2_465 .
C6 K1 Pr1 89.8(5) 2_465 2_465
C6 K1 K7 154.2(5) 2_465 2_465
O1W K1 Pr1 38.4(4) . .
O1W K1 Pr1 148.7(4) . 2_465
O1W K1 K7 108.7(4) . 2_465
O1W K1 O104 63.9(5) . .
O1W K1 O104 123.2(6) . 2_465
O1W K1 O106 121.9(6) . .
O1W K1 C6 76.6(6) . 2_465
O1W K1 O8W 84.9(7) . 2_465
O2W K1 Pr1 147.9(5) 2_465 .
O2W K1 Pr1 37.0(4) 2_465 2_465
O2W K1 K7 68.7(4) 2_465 2_465
O2W K1 O104 63.0(6) 2_465 2_465
O2W K1 O104 121.5(6) 2_465 .
O2W K1 O106 60.3(6) 2_465 .
O2W K1 O107 122.2(6) 2_465 2_465
O2W K1 C6 108.3(6) 2_465 2_465
O2W K1 O1W 173.6(6) 2_465 .
O2W K1 O8W 89.4(8) 2_465 2_465
O7W K1 Pr1 110.7(6) . .
O7W K1 Pr1 121.2(6) . 2_465
O7W K1 K7 110.0(6) . 2_465
O7W K1 O104 113.8(7) . 2_465
O7W K1 O104 149.4(7) . .
O7W K1 O106 140.7(7) . .
O7W K1 O107 83.2(7) . 2_465
O7W K1 C6 95.3(7) . 2_465
O7W K1 O1W 88.4(7) . .
O7W K1 O2W 87.1(7) . 2_465
O7W K1 O8W 73.0(8) . 2_465
O8W K1 Pr1 120.8(6) 2_465 .
O8W K1 Pr1 111.7(6) 2_465 2_465
O8W K1 K7 43.9(6) 2_465 2_465
O8W K1 O104 150.2(8) 2_465 2_465
O8W K1 O104 114.3(7) 2_465 .
O8W K1 C6 158.5(8) 2_465 2_465
W17 K2 K1 104.36(18) . .
O11 K2 W17 88.9(5) 1_455 .
O11 K2 K1 157.1(5) 1_455 .
O11 K2 O60 67.5(6) 1_455 .
O11 K2 O107 131.7(7) 1_455 2_465
O11 K2 O4W 131.3(7) 1_455 .
O11 K2 O7W 137.5(7) 1_455 .
O11 K2 O11W 73.4(7) 1_455 .
O33 K2 W17 148.1(5) 2_465 .
O33 K2 K1 78.6(4) 2_465 .
O33 K2 O11 80.3(6) 2_465 1_455
O33 K2 O60 137.3(6) 2_465 .
O33 K2 O107 91.1(6) 2_465 2_465
O33 K2 O4W 143.7(7) 2_465 .
O33 K2 O7W 70.6(7) 2_465 .
O33 K2 O11W 73.8(8) 2_465 .
O60 K2 W17 21.4(4) . .
O60 K2 K1 124.9(4) . .
O60 K2 O107 90.2(6) . 2_465
O60 K2 O4W 78.2(7) . .
O60 K2 O7W 151.1(7) . .
O60 K2 O11W 119.5(8) . .
O107 K2 W17 73.9(4) 2_465 .
O107 K2 K1 40.3(4) 2_465 .
O107 K2 O4W 79.5(6) 2_465 .
O107 K2 O7W 80.4(7) 2_465 .
O107 K2 O11W 148.9(8) 2_465 .
O4W K2 W17 62.1(5) . .
O4W K2 K1 71.6(5) . .
O4W K2 O7W 73.3(7) . .
O4W K2 O11W 96.6(8) . .
O7W K2 W17 131.4(6) . .
O7W K2 K1 40.0(5) . .
O7W K2 O11W 69.1(8) . .
O11W K2 W17 131.6(7) . .
O11W K2 K1 109.0(6) . .
W1 K3 W1 180.0 . 2_565
W1 K3 W3 54.20(3) 2_565 2_565
W1 K3 W3 54.20(3) . .
W1 K3 W3 125.80(3) . 2_565
W1 K3 W3 125.80(3) 2_565 .
W3 K3 W3 180.0 2_565 .
O3 K3 W1 33.2(4) . .
O3 K3 W1 33.2(4) 2_565 2_565
O3 K3 W1 146.8(4) . 2_565
O3 K3 W1 146.8(4) 2_565 .
O3 K3 W3 152.1(4) . 2_565
O3 K3 W3 27.9(4) 2_565 2_565
O3 K3 W3 152.1(4) 2_565 .
O3 K3 W3 27.9(4) . .
O3 K3 O3 180.0 . 2_565
O3 K3 O5 122.3(5) 2_565 .
O3 K3 O5 57.7(5) . .
O3 K3 O5 57.7(5) 2_565 2_565
O3 K3 O5 122.3(5) . 2_565
O3 K3 O13 55.2(6) 2_565 2_565
O3 K3 O13 55.2(6) . .
O3 K3 O13 124.8(6) . 2_565
O3 K3 O13 124.8(6) 2_565 .
O3 K3 O27 85.9(5) 2_565 .
O3 K3 O27 94.1(5) . .
O3 K3 O27 85.9(5) . 2_565
O3 K3 O27 94.1(5) 2_565 2_565
O5 K3 W1 149.8(4) 2_565 .
O5 K3 W1 149.8(4) . 2_565
O5 K3 W1 30.2(4) . .
O5 K3 W1 30.2(4) 2_565 2_565
O5 K3 W3 66.9(4) 2_565 2_565
O5 K3 W3 113.1(4) 2_565 .
O5 K3 W3 66.9(4) . .
O5 K3 W3 113.1(4) . 2_565
O5 K3 O5 180.0 2_565 .
O5 K3 O13 64.1(5) 2_565 2_565
O5 K3 O13 115.9(5) . 2_565
O5 K3 O13 64.1(5) . .
O5 K3 O13 115.9(5) 2_565 .
O5 K3 O27 54.0(5) 2_565 2_565
O5 K3 O27 126.0(5) . 2_565
O5 K3 O27 54.0(5) . .
O5 K3 O27 126.0(5) 2_565 .
O13 K3 W1 68.6(4) 2_565 2_565
O13 K3 W1 111.4(4) . 2_565
O13 K3 W1 68.6(4) . .
O13 K3 W1 111.4(4) 2_565 .
O13 K3 W3 30.7(4) 2_565 2_565
O13 K3 W3 30.7(4) . .
O13 K3 W3 149.3(4) . 2_565
O13 K3 W3 149.3(4) 2_565 .
O13 K3 O13 180.0 . 2_565
O13 K3 O27 127.8(5) 2_565 .
O13 K3 O27 127.8(5) . 2_565
O13 K3 O27 52.2(5) . .
O13 K3 O27 52.2(5) 2_565 2_565
O27 K3 W1 81.5(4) . .
O27 K3 W1 98.5(4) . 2_565
O27 K3 W1 81.5(4) 2_565 2_565
O27 K3 W1 98.5(4) 2_565 .
O27 K3 W3 100.0(3) 2_565 .
O27 K3 W3 80.0(3) 2_565 2_565
O27 K3 W3 100.0(3) . 2_565
O27 K3 W3 80.0(3) . .
O27 K3 O27 180.0 . 2_565
W10 K4 W12 91.65(18) . .
W10 K4 W20 74.16(15) . .
W11 K4 W10 60.01(14) . .
W11 K4 W12 52.99(11) . .
W11 K4 W20 90.84(19) . .
W12 K4 W20 57.85(15) . .
O17 K4 W10 77.3(4) . .
O17 K4 W11 88.6(5) . .
O17 K4 W12 139.3(5) . .
O17 K4 W20 147.2(5) . .
O34 K4 W10 27.1(4) . .
O34 K4 W11 87.1(4) . .
O34 K4 W12 111.4(4) . .
O34 K4 W20 72.5(4) . .
O34 K4 O17 74.7(6) . .
O34 K4 O36 56.9(5) . .
O34 K4 O46 88.1(5) . .
O34 K4 O70 59.9(5) . .
O34 K4 O19W 166.3(10) . .
O36 K4 W10 30.0(4) . .
O36 K4 W11 30.7(4) . .
O36 K4 W12 67.4(4) . .
O36 K4 W20 76.7(4) . .
O36 K4 O17 86.5(6) . .
O36 K4 O46 65.5(5) . .
O36 K4 O70 88.3(5) . .
O36 K4 O19W 129.1(9) . .
O39 K4 W10 86.0(5) . .
O39 K4 W11 30.1(5) . .
O39 K4 W12 29.2(4) . .
O39 K4 W20 83.7(4) . .
O39 K4 O17 110.2(7) . .
O39 K4 O34 112.4(6) . .
O39 K4 O36 56.3(6) . .
O39 K4 O46 55.9(5) . .
O39 K4 O70 108.9(6) . .
O39 K4 O19W 72.9(9) . .
O46 K4 W10 77.5(4) . .
O46 K4 W11 68.2(4) . .
O46 K4 W12 30.5(3) . .
O46 K4 W20 27.9(3) . .
O46 K4 O17 152.0(6) . .
O46 K4 O19W 84.9(9) . .
O70 K4 W10 73.3(4) . .
O70 K4 W11 110.8(4) . .
O70 K4 W12 83.2(4) . .
O70 K4 W20 25.5(4) . .
O70 K4 O17 128.4(6) . .
O70 K4 O46 53.4(5) . .
O70 K4 O19W 106.6(10) . .
O3W K4 W10 89.3(4) . .
O3W K4 W11 148.8(5) . .
O3W K4 W12 141.3(6) . .
O3W K4 W20 85.5(5) . .
O3W K4 O17 78.4(6) . .
O3W K4 O34 62.3(5) . .
O3W K4 O36 119.2(6) . .
O3W K4 O39 169.0(7) . .
O3W K4 O46 113.3(6) . .
O3W K4 O70 60.1(6) . .
O3W K4 O19W 110.1(9) . .
O19W K4 W10 157.9(8) . .
O19W K4 W11 101.1(8) . .
O19W K4 W12 66.6(8) . .
O19W K4 W20 96.3(9) . .
O19W K4 O17 116.0(10) . .
W8 K5 W6 57.60(16) . .
K5 K5 W6 76.8(4) 2_455 .
K5 K5 W8 132.1(5) 2_455 .
O22 K5 W6 132.5(5) 2_455 .
O22 K5 W6 25.2(4) . .
O22 K5 W8 81.7(4) . .
O22 K5 W8 165.5(5) 2_455 .
O22 K5 K5 51.6(5) . 2_455
O22 K5 K5 55.8(5) 2_455 2_455
O22 K5 O22 107.4(6) 2_455 .
O22 K5 O29 140.9(7) 2_455 .
O22 K5 O5W 123.2(7) 2_455 .
O23 K5 W6 29.5(4) . .
O23 K5 W8 29.7(4) . .
O23 K5 K5 106.3(6) . 2_455
O23 K5 O22 54.7(5) . .
O23 K5 O22 162.0(7) . 2_455
O23 K5 O29 55.3(5) . .
O23 K5 O5W 58.8(6) . .
O29 K5 W6 82.4(4) . .
O29 K5 W8 25.6(4) . .
O29 K5 K5 149.9(7) . 2_455
O29 K5 O22 105.2(6) . .
O29 K5 O5W 80.3(6) . .
O50 K5 W6 83.5(5) 2_455 .
O50 K5 W6 79.7(5) . .
O50 K5 W8 127.7(5) 2_455 .
O50 K5 W8 104.6(5) . .
O50 K5 K5 49.1(5) . 2_455
O50 K5 K5 51.5(5) 2_455 2_455
O50 K5 O22 69.9(6) 2_455 .
O50 K5 O22 63.4(6) . .
O50 K5 O22 71.0(6) . 2_455
O50 K5 O22 66.8(6) 2_455 2_455
O50 K5 O23 101.8(6) 2_455 .
O50 K5 O23 98.9(6) . .
O50 K5 O29 146.9(7) 2_455 .
O50 K5 O29 106.0(6) . .
O50 K5 O50 100.7(7) 2_455 .
O50 K5 O5W 66.8(7) 2_455 .
O50 K5 O5W 148.6(8) . .
O5W K5 W6 70.5(5) . .
O5W K5 W8 67.8(5) . .
O5W K5 K5 112.1(7) . 2_455
O5W K5 O22 85.1(7) . .
W2 K6 W28 119.6(3) 2_566 2_566
O7 K6 W2 27.2(4) 2_566 2_566
O7 K6 W28 133.0(6) 2_566 2_566
O7 K6 O100 130.3(8) 2_566 2_566
O10 K6 W2 28.2(4) 2_566 2_566
O10 K6 W28 105.2(5) 2_566 2_566
O10 K6 O7 55.0(5) 2_566 2_566
O10 K6 O99 83.5(6) 2_566 2_566
O10 K6 O100 128.5(7) 2_566 2_566
O10 K6 O19W 159.9(10) 2_566 .
O92 K6 W2 76.3(5) . 2_566
O92 K6 W28 160.3(6) . 2_566
O92 K6 O7 66.5(6) . 2_566
O92 K6 O10 83.7(6) . 2_566
O92 K6 O99 144.3(9) . 2_566
O92 K6 O100 147.7(7) . 2_566
O92 K6 O19W 77.4(10) . .
O99 K6 W2 105.3(5) 2_566 2_566
O99 K6 W28 26.6(5) 2_566 2_566
O99 K6 O7 128.6(6) 2_566 2_566
O99 K6 O100 53.4(6) 2_566 2_566
O99 K6 O19W 116.0(10) 2_566 .
O100 K6 W2 132.4(6) 2_566 2_566
O100 K6 W28 27.0(4) 2_566 2_566
O19W K6 W2 136.9(10) . 2_566
O19W K6 W28 94.9(9) . 2_566
O19W K6 O7 110.0(10) . 2_566
O19W K6 O100 70.8(10) . 2_566
W15 K7 K1 106.7(2) . 2_465
O54 K7 W15 21.4(4) . .
O54 K7 K1 126.8(5) . 2_465
O54 K7 O6W 79.2(7) . .
O54 K7 O8W 153.9(8) . .
O78 K7 W15 149.1(6) 2_465 .
O78 K7 K1 79.1(5) 2_465 2_465
O78 K7 O54 135.9(7) 2_465 .
O78 K7 O106 92.6(7) 2_465 2_465
O78 K7 O6W 144.8(8) 2_465 .
O78 K7 O8W 70.1(8) 2_465 .
O106 K7 W15 74.4(5) 2_465 .
O106 K7 K1 42.9(5) 2_465 2_465
O106 K7 O54 89.3(6) 2_465 .
O106 K7 O6W 83.7(7) 2_465 .
O106 K7 O8W 86.1(8) 2_465 .
O6W K7 W15 62.9(5) . .
O6W K7 K1 74.5(5) . 2_465
O6W K7 O8W 74.8(8) . .
O8W K7 W15 134.7(7) . .
O8W K7 K1 43.2(6) . 2_465
W26 K8 W25 50.33(19) 2_566 2_566
W26 K8 W28 55.9(2) 2_566 2_566
W27 K8 W25 57.0(2) 2_566 2_566
W27 K8 W26 79.4(3) 2_566 2_566
W27 K8 W28 51.48(18) 2_566 2_566
W28 K8 W25 79.5(3) 2_566 2_566
O14 K8 W25 99.7(6) . 2_566
O14 K8 W26 87.0(6) . 2_566
O14 K8 W27 156.6(7) . 2_566
O14 K8 W28 132.7(8) . 2_566
O14 K8 O90 79.8(7) . 2_566
O14 K8 O91 125.8(8) . 2_566
O14 K8 O94 108.8(8) . 2_566
O14 K8 O96 161.8(10) . 2_566
O90 K8 W25 28.6(4) 2_566 2_566
O90 K8 W26 28.9(4) 2_566 2_566
O90 K8 W27 79.1(5) 2_566 2_566
O90 K8 W28 78.6(5) 2_566 2_566
O91 K8 W25 26.6(4) 2_566 2_566
O91 K8 W26 63.7(5) 2_566 2_566
O91 K8 W27 30.8(4) 2_566 2_566
O91 K8 W28 66.5(5) 2_566 2_566
O91 K8 O90 52.1(6) 2_566 2_566
O91 K8 O94 64.5(6) 2_566 2_566
O94 K8 W25 64.6(4) 2_566 2_566
O94 K8 W26 27.7(4) 2_566 2_566
O94 K8 W27 65.6(4) 2_566 2_566
O94 K8 W28 28.5(4) 2_566 2_566
O94 K8 O90 53.5(6) 2_566 2_566
O96 K8 W25 78.3(5) 2_566 2_566
O96 K8 W26 77.8(5) 2_566 2_566
O96 K8 W27 28.7(4) 2_566 2_566
O96 K8 W28 29.1(4) 2_566 2_566
O96 K8 O90 91.2(6) 2_566 2_566
O96 K8 O91 55.4(6) 2_566 2_566
O96 K8 O94 53.8(6) 2_566 2_566
W19 K9 W12 54.32(19) . .
K9 K9 W12 123.0(6) 2_466 .
K9 K9 W19 74.0(5) 2_466 .
O43 K9 W12 24.9(4) . .
O43 K9 W19 76.0(4) . .
O43 K9 K9 131.3(8) . 2_466
O43 K9 O67 98.3(6) . .
O45 K9 W12 26.8(4) . .
O45 K9 W19 28.8(4) . .
O45 K9 K9 102.2(7) . 2_466
O45 K9 O43 50.9(5) . .
O45 K9 O67 54.3(6) . .
O67 K9 W12 154.5(6) 2_466 .
O67 K9 W12 79.0(5) . .
O67 K9 W19 134.5(7) 2_466 .
O67 K9 W19 25.5(4) . .
O67 K9 K9 60.8(6) 2_466 2_466
O67 K9 K9 48.9(5) . 2_466
O67 K9 O43 131.2(8) 2_466 .
O67 K9 O45 160.0(8) 2_466 .
O67 K9 O67 109.7(7) 2_466 .
O67 K9 O85 68.8(7) 2_466 2_466
O67 K9 O85 76.5(7) 2_466 .
O67 K9 O9W 128.5(9) 2_466 .
O85 K9 W12 87.1(5) . .
O85 K9 W12 135.3(6) 2_466 .
O85 K9 W19 72.5(5) . .
O85 K9 W19 87.6(6) 2_466 .
O85 K9 K9 51.5(6) 2_466 2_466
O85 K9 K9 53.1(6) . 2_466
O85 K9 O43 160.0(8) 2_466 .
O85 K9 O43 81.8(7) . .
O85 K9 O45 110.0(7) 2_466 .
O85 K9 O45 84.9(7) . .
O85 K9 O67 63.5(7) . .
O85 K9 O67 68.9(7) 2_466 .
O85 K9 O85 104.5(7) . 2_466
O85 K9 O9W 141.3(9) . .
O9W K9 W12 76.1(7) . .
O9W K9 W19 69.3(6) . .
O9W K9 K9 108.7(9) . 2_466
O9W K9 O43 95.0(8) . .
O9W K9 O45 64.5(7) . .
O9W K9 O67 79.0(8) . .
O9W K9 O85 68.0(8) . 2_466
W2 K10 W4 55.6(2) 1_455 1_455
W3 K10 W2 52.0(2) 1_455 1_455
W3 K10 W4 80.3(3) 1_455 1_455
W3 K10 W5 57.8(2) 1_455 1_455
W3 K10 W17 99.8(4) 1_455 .
W5 K10 W2 80.3(3) 1_455 1_455
W5 K10 W4 51.40(18) 1_455 1_455
W17 K10 W2 123.2(4) . 1_455
W17 K10 W4 178.5(6) . 1_455
W17 K10 W5 129.9(5) . 1_455
O8 K10 W2 29.7(4) 1_455 1_455
O8 K10 W3 28.3(4) 1_455 1_455
O8 K10 W4 78.0(5) 1_455 1_455
O8 K10 W5 78.7(5) 1_455 1_455
O8 K10 W17 101.3(6) 1_455 .
O8 K10 O9 53.7(6) 1_455 1_455
O8 K10 O12 53.2(6) 1_455 1_455
O8 K10 O15 91.8(7) 1_455 1_455
O8 K10 O60 79.7(7) 1_455 .
O8 K10 O10W 125.5(9) 1_455 .
O9 K10 W2 28.1(4) 1_455 1_455
O9 K10 W3 65.7(5) 1_455 1_455
O9 K10 W4 27.7(4) 1_455 1_455
O9 K10 W5 65.2(5) 1_455 1_455
O9 K10 W17 151.1(7) 1_455 .
O9 K10 O15 53.7(6) 1_455 1_455
O9 K10 O60 133.4(8) 1_455 .
O9 K10 O10W 78.1(8) 1_455 .
O12 K10 W2 65.4(5) 1_455 1_455
O12 K10 W3 29.1(4) 1_455 1_455
O12 K10 W4 65.0(4) 1_455 1_455
O12 K10 W5 28.9(4) 1_455 1_455
O12 K10 W17 115.7(6) 1_455 .
O12 K10 O9 64.0(6) 1_455 1_455
O12 K10 O15 54.8(6) 1_455 1_455
O12 K10 O60 91.6(7) 1_455 .
O12 K10 O10W 129.0(8) 1_455 .
O15 K10 W2 78.8(5) 1_455 1_455
O15 K10 W3 80.5(5) 1_455 1_455
O15 K10 W4 29.1(4) 1_455 1_455
O15 K10 W5 29.7(4) 1_455 1_455
O15 K10 W17 152.4(7) 1_455 .
O15 K10 O60 141.1(8) 1_455 .
O15 K10 O10W 75.7(8) 1_455 .
O60 K10 W2 106.6(6) . 1_455
O60 K10 W3 74.3(5) . 1_455
O60 K10 W4 154.5(6) . 1_455
O60 K10 W5 111.9(6) . 1_455
O60 K10 W17 25.6(4) . .
O60 K10 O10W 139.1(8) . .
O62 K10 W2 142.2(7) . 1_455
O62 K10 W3 129.9(7) . 1_455
O62 K10 W4 149.6(7) . 1_455
O62 K10 W5 135.8(7) . 1_455
O62 K10 W17 30.6(4) . .
O62 K10 O8 129.7(8) . 1_455
O62 K10 O9 156.9(9) . 1_455
O62 K10 O12 138.6(9) . 1_455
O62 K10 O15 137.2(8) . 1_455
O62 K10 O60 55.8(6) . .
O62 K10 O10W 85.5(8) . .
O10W K10 W2 96.1(7) . 1_455
O10W K10 W3 143.6(8) . 1_455
O10W K10 W4 65.6(6) . 1_455
O10W K10 W5 105.0(7) . 1_455
O10W K10 W17 114.0(7) . .
W2 O2 W1 121.2(9) . .
W1 O3 K3 101.5(7) . .
W3 O3 W1 119.3(9) . .
W3 O3 K3 109.7(9) . .
W1 O4 Pr2 161.9(9) . .
W1 O5 K3 102.8(7) . .
W9 O5 W1 142.1(11) . .
W9 O5 K3 115.0(8) . .
W1 O6 W2 90.4(6) . .
W1 O6 W3 95.0(6) . .
W3 O6 W2 91.2(6) . .
As1 O6 W1 114.8(9) . .
As1 O6 W2 117.4(8) . .
As1 O6 W3 137.0(9) . .
W2 O7 K6 98.3(9) . 2_566
W2 O8 K10 106.6(8) . 1_655
W3 O8 W2 120.5(10) . .
W3 O8 K10 105.7(9) . 1_655
W2 O9 K10 105.5(8) . 1_655
W4 O9 W2 147.2(11) . .
W4 O9 K10 106.2(9) . 1_655
W2 O10 K6 102.7(8) . 2_566
W3 O11 K2 141.3(11) . 1_655
W3 O12 W5 153.8(11) . .
W3 O12 K10 101.0(8) . 1_655
W5 O12 K10 103.8(8) . 1_655
W3 O13 K3 97.1(7) . .
W7 O13 W3 155.9(11) . .
W7 O13 K3 104.2(8) . .
W4 O14 K8 145.4(12) . .
W4 O15 W5 119.3(9) . .
W4 O15 K10 103.2(8) . 1_655
W5 O15 K10 101.7(8) . 1_655
W6 O16 W4 120.4(9) . .
W4 O17 K4 169.6(11) . .
W4 O18 W6 91.5(6) . .
W5 O18 W4 95.0(6) . .
W5 O18 W6 94.4(7) . .
As1 O18 W4 118.1(9) . .
As1 O18 W5 133.6(9) . .
As1 O18 W6 114.6(8) . .
W5 O20 W6 120.5(9) . .
W5 O21 W7 149.2(10) . .
W6 O22 K5 102.5(9) . .
W6 O22 K5 173.7(11) . 2_455
K5 O22 K5 72.6(6) 2_455 .
W6 O23 K5 101.8(8) . .
W8 O23 W6 146.3(11) . .
W8 O23 K5 99.6(8) . .
W6 O24 W10 151.2(9) . .
W8 O26 W7 121.7(10) . .
W7 O27 W9 117.7(9) . .
W7 O27 K3 101.8(7) . .
W9 O27 K3 97.7(6) . .
W8 O28 W7 90.9(6) . .
W9 O28 W7 93.5(6) . .
W9 O28 W8 92.8(6) . .
As1 O28 W7 134.0(9) . .
As1 O28 W8 121.7(8) . .
As1 O28 W9 114.1(8) . .
W8 O29 K5 104.8(10) . .
W8 O30 W9 118.9(8) . .
W10 O31 W8 159.9(11) . .
W9 O32 Pr2 157.0(11) . .
W9 O33 K2 152.6(10) . 2_465
W10 O34 Pr2 141.6(9) . .
W10 O34 K4 106.1(8) . .
Pr2 O34 K4 101.5(6) . .
W10 O35 Pr1 167.4(9) . .
W10 O36 W11 154.0(10) . .
W10 O36 K4 100.7(7) . .
W11 O36 K4 99.4(7) . .
W14 O37 W10 147.7(11) . .
W11 O39 W12 120.6(9) . .
W11 O39 K4 103.9(8) . .
W12 O39 K4 107.5(9) . .
W11 O40 W13 118.6(9) . .
W11 O41 W14 146.2(11) . .
W12 O42 W11 93.1(6) . .
W13 O42 W11 93.0(6) . .
W13 O42 W12 93.0(6) . .
As2 O42 W11 114.5(9) . .
As2 O42 W12 116.0(8) . .
As2 O42 W13 137.2(9) . .
W12 O43 K9 102.9(9) . .
W12 O44 W13 121.1(9) . .
W12 O45 W19 146.4(11) . .
W12 O45 K9 103.8(8) . .
W19 O45 K9 100.1(8) . .
W12 O46 K4 98.5(6) . .
W20 O46 W12 153.8(10) . .
W20 O46 K4 102.8(7) . .
W13 O48 W16 148.5(10) . .
W13 O49 W18 145.4(11) . .
W14 O50 K5 143.5(11) . 2_455
W14 O50 K5 127.3(10) . .
K5 O50 K5 79.3(7) 2_455 .
W14 O51 W15 121.3(10) . .
W16 O52 W14 120.4(9) . .
W15 O53 W14 92.7(7) . .
W15 O53 W16 93.6(7) . .
W16 O53 W14 89.9(6) . .
As2 O53 W14 121.9(9) . .
As2 O53 W15 116.6(9) . .
As2 O53 W16 132.4(10) . .
W15 O54 K7 122.9(9) . .
W16 O55 W15 119.6(9) . .
W15 O56 Pr1 161.1(10) . .
W15 O57 W17 142.5(10) . .
W16 O59 W18 158.6(11) . .
W17 O60 K2 121.9(10) . .
W17 O60 K10 103.4(9) . .
K2 O60 K10 127.8(7) . .
W17 O61 Pr1 162.1(10) . .
W17 O62 K10 107.7(8) . .
W18 O62 W17 118.1(9) . .
W18 O62 K10 130.4(10) . .
W17 O63 W19 121.4(11) . .
W17 O64 W18 94.3(6) . .
W17 O64 W19 93.9(7) . .
W18 O64 W19 90.4(6) . .
As2 O64 W17 116.2(9) . .
As2 O64 W18 131.4(10) . .
As2 O64 W19 121.8(9) . .
W18 O66 W19 122.8(9) . .
W19 O67 K9 100.2(9) . .
W19 O67 K9 165.3(11) . 2_466
K9 O67 K9 70.3(7) 2_466 .
W19 O68 W20 152.6(12) . .
W20 O69 Pr1 168.2(10) . .
W20 O70 Pr2 141.6(9) . .
W20 O70 K4 108.7(8) . .
Pr2 O70 K4 98.3(6) . .
W21 O71 W20 158.9(12) . .
W24 O72 W20 150.9(10) . .
W21 O74 W22 117.2(8) . .
W21 O75 W23 119.8(10) . .
W21 O76 W24 146.1(12) . .
W22 O77 W21 93.8(7) . .
W22 O77 W23 96.3(7) . .
W23 O77 W21 93.4(6) . .
As3 O77 W21 118.5(9) . .
As3 O77 W22 111.6(8) . .
As3 O77 W23 134.7(10) . .
W22 O78 K7 152.3(11) . 2_465
W23 O79 W22 117.0(11) . .
W22 O80 Pr2 159.5(10) . .
W22 O81 W29 141.6(10) . .
W23 O83 W27 153.0(14) . .
W25 O84 W23 146.5(12) . .
W24 O85 K9 136.8(11) . .
W24 O85 K9 146.9(12) . 2_466
K9 O85 K9 75.5(7) . 2_466
W25 O86 W24 119.7(11) . .
W24 O87 W26 118.3(10) . .
W24 O88 W25 94.9(7) . .
W24 O88 W26 91.9(7) . .
W25 O88 W26 92.1(7) . .
As3 O88 W24 116.0(9) . .
As3 O88 W25 134.1(10) . .
As3 O88 W26 118.1(9) . .
W25 O90 K8 102.6(8) . 2_566
W26 O90 W25 120.3(10) . .
W26 O90 K8 99.6(8) . 2_566
W25 O91 W27 151.0(11) . .
W25 O91 K8 108.5(9) . 2_566
W27 O91 K8 98.2(8) . 2_566
W26 O92 K6 135.5(11) . .
W26 O94 W28 149.3(11) . .
W26 O94 K8 104.2(8) . 2_566
W28 O94 K8 104.4(8) . 2_566
W27 O96 W28 120.4(9) . .
W27 O96 K8 103.8(8) . 2_566
W28 O96 K8 106.5(9) . 2_566
W27 O97 W29 119.1(10) . .
W27 O98 W28 92.6(6) . .
W29 O98 W27 95.0(6) . .
W29 O98 W28 92.5(6) . .
As3 O98 W27 134.0(9) . .
As3 O98 W28 119.2(8) . .
As3 O98 W29 114.2(8) . .
W28 O99 K6 103.8(9) . 2_566
W28 O100 K6 98.7(10) . 2_566
W28 O101 W29 120.9(10) . .
W29 O102 Pr2 162.3(10) . .
Pr1 O104 K1 97.7(6) . .
Pr1 O104 K1 98.1(6) . 2_465
K1 O104 K1 104.6(6) 2_465 .
C5 O104 Pr1 96.0(17) . .
C5 O104 K1 123.3(18) . .
C5 O104 K1 127.3(18) . 2_465
Pr2 O105 Pr1 142.0(7) . .
C5 O105 Pr1 94.4(16) . .
C5 O105 Pr2 123.3(17) . .
Pr1 O106 K1 97.5(7) 2_465 .
Pr1 O106 K7 130.8(8) 2_465 2_465
K7 O106 K1 96.3(8) 2_465 .
C6 O106 Pr1 93.3(18) . 2_465
C6 O106 K1 112.3(17) . .
C6 O106 K7 123.8(19) . 2_465
Pr1 O107 K1 98.6(6) 2_465 2_465
Pr1 O107 K2 130.4(8) 2_465 2_465
K1 O107 K2 98.4(6) 2_465 2_465
C6 O107 Pr1 92.8(16) . 2_465
C6 O107 K1 114.2(17) . 2_465
C6 O107 K2 121.1(17) . 2_465
C1 N1 Pr2 122.4(18) . .
C1 N1 C4 109(3) . .
C4 N1 Pr2 128(2) . .
C2 N2 C3 109(3) . .
N1 C1 C2 125(2) . .
N1 C1 C5 113(2) . .
C2 C1 C5 122(2) . .
N2 C2 C1 122(3) . .
N2 C2 C6 113(2) . .
C1 C2 C6 124(2) . .
N2 C3 H3 114.3 . .
C4 C3 N2 131(5) . .
C4 C3 H3 114.3 . .
N1 C4 H4 118.4 . .
C3 C4 N1 123(4) . .
C3 C4 H4 118.4 . .
O104 C5 Pr1 60.3(15) . .
O104 C5 O105 121(3) . .
O104 C5 C1 120(3) . .
O105 C5 Pr1 60.8(14) . .
O105 C5 C1 119(2) . .
C1 C5 Pr1 176.4(19) . .
Pr1 C6 K1 79.0(6) 2_465 2_465
O106 C6 Pr1 62.2(16) . 2_465
O106 C6 K1 119.1(19) . 2_465
O106 C6 C2 119(2) . .
O107 C6 Pr1 63.0(14) . 2_465
O107 C6 K1 46.7(14) . 2_465
O107 C6 O106 125(3) . .
O107 C6 C2 115(2) . .
C2 C6 Pr1 167.6(18) . 2_465
C2 C6 K1 109.0(16) . 2_465
Pr1 O1W K1 100.2(5) . .
Pr1 O2W K1 102.4(7) . 2_465
Pr2 O3W K4 108.7(7) . .
K1 O7W K2 98.1(8) . .
K1 O8W K7 92.9(9) 2_465 .
K6 O19W K4 148.4(17) . .

loop_
_geom_bond_atom_site_label_1
_geom_bond_atom_site_label_2
_geom_bond_distance
_geom_bond_site_symmetry_2
W1 K3 3.7540(15) .
W1 O1 1.73(2) .
W1 O2 1.99(2) .
W1 O3 2.097(18) .
W1 O4 1.755(19) .
W1 O5 1.935(17) .
W1 O6 2.330(17) .
W2 K6 3.737(11) 2_566
W2 K10 3.951(17) 1_655
W2 O2 1.88(2) .
W2 O6 2.418(18) .
W2 O7 1.726(19) .
W2 O8 2.04(2) .
W2 O9 1.93(2) .
W2 O10 1.808(19) .
W3 K3 3.8054(14) .
W3 K10 3.807(17) 1_655
W3 O3 1.892(18) .
W3 O6 2.342(18) .
W3 O8 1.87(2) .
W3 O11 1.710(19) .
W3 O12 1.886(18) .
W3 O13 1.96(2) .
W4 K10 3.957(14) 1_655
W4 O9 1.916(19) .
W4 O14 1.73(2) .
W4 O15 1.98(2) .
W4 O16 1.974(18) .
W4 O17 1.85(2) .
W4 O18 2.326(16) .
W5 K10 3.921(15) 1_655
W5 O12 1.952(18) .
W5 O15 1.982(19) .
W5 O18 2.306(19) .
W5 O19 1.737(19) .
W5 O20 1.947(19) .
W5 O21 1.903(19) .
W6 K5 3.879(12) .
W6 O16 1.882(18) .
W6 O18 2.344(18) .
W6 O20 1.984(18) .
W6 O22 1.691(19) .
W6 O23 1.954(19) .
W6 O24 1.812(16) .
W7 K3 3.9078(15) .
W7 O13 1.84(2) .
W7 O21 1.952(19) .
W7 O25 1.708(19) .
W7 O26 1.936(18) .
W7 O27 1.826(18) .
W7 O28 2.382(17) .
W8 K5 3.792(11) .
W8 O23 1.908(18) .
W8 O26 1.911(19) .
W8 O28 2.334(17) .
W8 O29 1.694(18) .
W8 O30 1.926(17) .
W8 O31 1.918(19) .
W9 K3 4.0077(15) .
W9 O5 1.900(18) .
W9 O27 2.157(19) .
W9 O28 2.301(17) .
W9 O30 1.972(17) .
W9 O32 1.748(18) .
W9 O33 1.716(17) .
W10 K4 3.771(9) .
W10 O24 2.153(17) .
W10 O31 1.911(19) .
W10 O34 1.786(17) .
W10 O35 1.779(17) .
W10 O36 1.918(19) .
W10 O37 2.150(19) .
W11 K4 3.755(9) .
W11 O36 1.944(19) .
W11 O38 1.77(2) .
W11 O39 1.94(2) .
W11 O40 1.924(18) .
W11 O41 1.907(19) .
W11 O42 2.35(2) .
W12 K4 3.869(10) .
W12 K9 4.045(15) .
W12 O39 1.978(19) .
W12 O42 2.336(17) .
W12 O43 1.75(2) .
W12 O44 1.916(17) .
W12 O45 1.877(19) .
W12 O46 1.986(17) .
W13 O40 2.004(18) .
W13 O42 2.304(17) .
W13 O44 1.950(18) .
W13 O47 1.73(2) .
W13 O48 1.883(18) .
W13 O49 1.87(2) .
W14 O37 1.825(19) .
W14 O41 1.943(19) .
W14 O50 1.77(2) .
W14 O51 1.922(19) .
W14 O52 2.056(19) .
W14 O53 2.447(18) .
W15 K7 3.973(9) .
W15 O51 1.998(18) .
W15 O53 2.272(18) .
W15 O54 1.726(19) .
W15 O55 2.05(2) .
W15 O56 1.732(17) .
W15 O57 1.906(18) .
W16 O48 1.964(17) .
W16 O52 1.889(19) .
W16 O53 2.400(19) .
W16 O55 1.888(19) .
W16 O58 1.727(19) .
W16 O59 1.91(2) .
W17 K2 4.032(8) .
W17 K10 3.909(14) .
W17 O57 1.932(18) .
W17 O60 1.736(18) .
W17 O61 1.772(18) .
W17 O62 2.088(18) .
W17 O63 1.96(2) .
W17 O64 2.239(18) .
W18 O49 2.00(2) .
W18 O59 1.92(2) .
W18 O62 1.873(18) .
W18 O64 2.398(18) .
W18 O65 1.713(19) .
W18 O66 1.88(2) .
W19 K9 4.002(15) .
W19 O45 1.960(19) .
W19 O63 1.96(2) .
W19 O64 2.44(2) .
W19 O66 2.032(19) .
W19 O67 1.75(2) .
W19 O68 1.767(18) .
W20 K4 3.911(11) .
W20 O46 1.877(17) .
W20 O68 2.174(17) .
W20 O69 1.741(19) .
W20 O70 1.776(18) .
W20 O71 1.94(2) .
W20 O72 2.20(2) .
W21 O71 1.88(2) .
W21 O73 1.739(19) .
W21 O74 1.932(16) .
W21 O75 1.88(2) .
W21 O76 1.873(19) .
W21 O77 2.320(18) .
W22 O74 2.010(15) .
W22 O77 2.290(19) .
W22 O78 1.72(2) .
W22 O79 2.15(2) .
W22 O80 1.730(19) .
W22 O81 1.88(2) .
W23 O75 2.00(2) .
W23 O77 2.292(18) .
W23 O79 1.851(19) .
W23 O82 1.74(2) .
W23 O83 1.80(2) .
W23 O84 1.96(2) .
W24 O72 1.77(2) .
W24 O76 1.98(2) .
W24 O85 1.70(2) .
W24 O86 2.03(2) .
W24 O87 1.93(2) .
W24 O88 2.306(19) .
W25 K8 4.030(15) 2_566
W25 O84 1.91(2) .
W25 O86 1.91(2) .
W25 O88 2.309(19) .
W25 O89 1.73(2) .
W25 O90 1.976(19) .
W25 O91 1.90(2) .
W26 K8 3.920(17) 2_566
W26 O87 2.01(2) .
W26 O88 2.389(19) .
W26 O90 1.924(19) .
W26 O92 1.74(2) .
W26 O93 1.93(2) .
W26 O94 1.880(19) .
W27 K8 3.820(14) 2_566
W27 O83 2.03(2) .
W27 O91 1.97(2) .
W27 O95 1.71(2) .
W27 O96 1.89(2) .
W27 O97 1.88(2) .
W27 O98 2.330(17) .
W28 K6 3.770(11) 2_566
W28 K8 3.979(16) 2_566
W28 O94 1.96(2) .
W28 O96 2.020(19) .
W28 O98 2.358(17) .
W28 O99 1.74(2) .
W28 O100 1.73(2) .
W28 O101 1.92(2) .
W29 O81 1.95(2) .
W29 O97 2.09(2) .
W29 O98 2.319(17) .
W29 O101 1.96(2) .
W29 O102 1.77(2) .
W29 O103 1.74(2) .
Pr1 O35 2.401(17) .
Pr1 O56 2.503(17) .
Pr1 O61 2.461(18) .
Pr1 O69 2.450(19) .
Pr1 O104 2.672(18) .
Pr1 O105 2.679(18) .
Pr1 O106 2.71(2) 2_465
Pr1 O107 2.730(19) 2_465
Pr1 C5 3.06(3) .
Pr1 C6 3.06(3) 2_465
Pr1 O1W 2.649(17) .
Pr1 O2W 2.59(2) .
Pr2 K4 4.158(8) .
Pr2 O4 2.529(18) .
Pr2 O32 2.542(19) .
Pr2 O34 2.499(18) .
Pr2 O70 2.524(18) .
Pr2 O80 2.53(2) .
Pr2 O102 2.51(2) .
Pr2 O105 2.541(17) .
Pr2 N1 2.67(2) .
Pr2 O3W 2.480(18) .
As1 O6 1.768(18) .
As1 O18 1.80(2) .
As1 O28 1.800(17) .
As2 O42 1.788(17) .
As2 O53 1.779(19) .
As2 O64 1.810(18) .
As3 O77 1.872(19) .
As3 O88 1.785(19) .
As3 O98 1.807(17) .
K1 K7 4.187(12) 2_465
K1 O104 2.89(2) 2_465
K1 O104 2.89(2) .
K1 O106 2.87(2) .
K1 O107 2.80(2) 2_465
K1 C6 3.51(3) 2_465
K1 O1W 2.817(18) .
K1 O2W 2.80(2) 2_465
K1 O7W 2.78(3) .
K1 O8W 2.87(3) 2_465
K2 O11 2.80(2) 1_455
K2 O33 2.723(19) 2_465
K2 O60 2.83(2) .
K2 O107 2.85(2) 2_465
K2 O4W 2.88(2) .
K2 O7W 2.89(3) .
K2 O11W 3.07(3) .
K3 O3 2.72(2) .
K3 O3 2.72(2) 2_565
K3 O5 2.816(19) 2_565
K3 O5 2.816(19) .
K3 O13 3.03(2) 2_565
K3 O13 3.03(2) .
K3 O27 3.101(18) .
K3 O27 3.101(18) 2_565
K4 O17 3.37(2) .
K4 O34 2.86(2) .
K4 O36 2.91(2) .
K4 O39 2.78(2) .
K4 O46 3.040(19) .
K4 O70 2.96(2) .
K4 O3W 2.636(19) .
K4 O19W 3.17(5) .
K5 K5 3.63(2) 2_455
K5 O22 2.98(2) 2_455
K5 O22 3.14(2) .
K5 O23 2.97(2) .
K5 O29 2.99(3) .
K5 O50 2.79(3) 2_455
K5 O50 2.89(2) .
K5 O5W 3.05(3) .
K6 O7 3.08(3) 2_566
K6 O10 2.90(2) 2_566
K6 O92 2.78(3) .
K6 O99 2.96(2) 2_566
K6 O100 3.10(3) 2_566
K6 O19W 2.99(5) .
K7 O54 2.76(2) .
K7 O78 2.73(2) 2_465
K7 O106 2.75(3) 2_465
K7 O6W 2.77(3) .
K7 O8W 2.91(3) .
K8 O14 2.78(3) .
K8 O90 3.11(2) 2_566
K8 O91 3.00(2) 2_566
K8 O94 3.01(3) 2_566
K8 O96 2.90(2) 2_566
K9 K9 3.56(3) 2_466
K9 O43 3.28(3) .
K9 O45 3.16(2) .
K9 O67 2.85(3) 2_466
K9 O67 3.30(3) .
K9 O85 2.88(3) .
K9 O85 2.94(3) 2_466
K9 O9W 2.89(3) .
K10 O8 2.85(3) 1_455
K10 O9 2.97(3) 1_455
K10 O12 2.97(2) 1_455
K10 O15 3.01(2) 1_455
K10 O60 3.12(2) .
K10 O62 2.73(2) .
K10 O10W 3.16(4) .
O104 C5 1.24(3) .
O105 C5 1.28(3) .
O106 C6 1.27(3) .
O107 C6 1.26(3) .
N1 C1 1.28(3) .
N1 C4 1.32(4) .
N2 C2 1.27(3) .
N2 C3 1.29(4) .
C1 C2 1.41(4) .
C1 C5 1.59(4) .
C2 C6 1.56(4) .
C3 H3 0.9300 .
C3 C4 1.24(5) .
C4 H4 0.9300 .

loop_
_smtbx_masks_void_nr
_smtbx_masks_void_average_x
_smtbx_masks_void_average_y
_smtbx_masks_void_average_z
_smtbx_masks_void_volume
_smtbx_masks_void_count_electrons
1 -0.296 0.000 0.500 2465.1 2052.5
